data_4133122
loop_
_publ_author_name
'Antoni, Patrick W.'
'Hansmann, Max M.'

_publ_section_title
;
 Pyrylenes: A New Class of Tunable, Redox-Switchable, Photoexcitable
 Pyrylium-Carbene Hybrids with Three Stable Redox-States.
;
_journal_issue 44
_journal_name_full 'Journal of the American Chemical Society'
_journal_page_first 14823
_journal_page_last 14835
_journal_paper_doi 10.1021/jacs.8b08545
_journal_volume 140
_journal_year 2018
_chemical_absolute_configuration ad
_chemical_formula_moiety 'C34 H44 N2 O'
_chemical_formula_sum 'C34 H44 N2 O'
_chemical_formula_weight 496.71
_space_group_crystal_system monoclinic
_space_group_IT_number 9
_space_group_name_Hall 'C -2yc'
_space_group_name_H-M_alt 'C 1 c 1'
_atom_sites_solution_hydrogens geom
_atom_sites_solution_primary dual
_audit_creation_date 2018-05-25
_audit_creation_method
;
Olex2 1.2
(compiled 2018.05.18 svn.r3508 for OlexSys, GUI svn.r5497)
;
_cell_angle_alpha 90
_cell_angle_beta 128.754(2)
_cell_angle_gamma 90
_cell_formula_units_Z 24
_cell_length_a 29.162(2)
_cell_length_b 37.089(3)
_cell_length_c 21.3845(16)
_cell_measurement_reflns_used 9295
_cell_measurement_temperature 149.93
_cell_measurement_theta_max 32.60
_cell_measurement_theta_min 2.60
_cell_volume 18037(2)
_computing_cell_refinement 'SAINT V8.38A (?, 2016)'
_computing_data_reduction 'SAINT V8.38A (?, 2016)'
_computing_molecular_graphics 'Olex2 (Dolomanov et al., 2009)'
_computing_publication_material 'Olex2 (Dolomanov et al., 2009)'
_computing_structure_refinement 'XL (Sheldrick, 2008)'
_computing_structure_solution 'XT (Sheldrick, 2015)'
_diffrn_ambient_temperature 149.93
_diffrn_measured_fraction_theta_full 0.998
_diffrn_measured_fraction_theta_max 0.997
_diffrn_measurement_device_type 'Bruker APEX-II CCD'
_diffrn_measurement_method '\f and \w scans'
_diffrn_radiation_type MoK\a
_diffrn_radiation_wavelength 0.71073
_diffrn_reflns_av_R_equivalents 0.0357
_diffrn_reflns_av_unetI/netI 0.0365
_diffrn_reflns_Laue_measured_fraction_full 0.998
_diffrn_reflns_Laue_measured_fraction_max 0.997
_diffrn_reflns_limit_h_max 44
_diffrn_reflns_limit_h_min -44
_diffrn_reflns_limit_k_max 56
_diffrn_reflns_limit_k_min -56
_diffrn_reflns_limit_l_max 29
_diffrn_reflns_limit_l_min -32
_diffrn_reflns_number 243600
_diffrn_reflns_point_group_measured_fraction_full 0.998
_diffrn_reflns_point_group_measured_fraction_max 0.998
_diffrn_reflns_theta_full 25.242
_diffrn_reflns_theta_max 32.623
_diffrn_reflns_theta_min 2.081
_diffrn_standards_number 0
_exptl_absorpt_coefficient_mu 0.065
_exptl_absorpt_correction_T_max 0.9012
_exptl_absorpt_correction_T_min 0.8492
_exptl_absorpt_correction_type multi-scan
_exptl_absorpt_process_details
'SADABS-2016/2 (Bruker,2016/2) was used for absorption correction. wR2(int) was 0.0773 before and 0.0509 after correction. The Ratio of minimum to maximum transmission is 0.9423. The \l/2 correction factor is Not present.'
_exptl_crystal_colour orange
_exptl_crystal_colour_primary orange
_exptl_crystal_density_diffrn 1.098
_exptl_crystal_description block
_exptl_crystal_F_000 6480
_exptl_crystal_recrystallization_method
'The material was recrystallised from a mixture of thf and pentane  by slow evaporation'
_exptl_crystal_size_max 0.437
_exptl_crystal_size_mid 0.385
_exptl_crystal_size_min 0.247
_refine_diff_density_max 0.369
_refine_diff_density_min -0.212
_refine_diff_density_rms 0.040
_refine_ls_abs_structure_details
;
 Refined as an inversion twin.
;
_refine_ls_abs_structure_Flack 0.6(13)
_refine_ls_extinction_method none
_refine_ls_goodness_of_fit_ref 1.028
_refine_ls_hydrogen_treatment constr
_refine_ls_matrix_type full
_refine_ls_number_parameters 2072
_refine_ls_number_reflns 60427
_refine_ls_number_restraints 2
_refine_ls_restrained_S_all 1.028
_refine_ls_R_factor_all 0.0702
_refine_ls_R_factor_gt 0.0503
_refine_ls_shift/su_max 0.003
_refine_ls_shift/su_mean 0.001
_refine_ls_structure_factor_coef Fsqd
_refine_ls_weighting_details 'w=1/[\s^2^(Fo^2^)+(0.0776P)^2^+4.7996P] where P=(Fo^2^+2Fc^2^)/3'
_refine_ls_weighting_scheme calc
_refine_ls_wR_factor_gt 0.1360
_refine_ls_wR_factor_ref 0.1503
_reflns_Friedel_coverage 0.999
_reflns_Friedel_fraction_full 0.998
_reflns_Friedel_fraction_max 0.998
_reflns_number_gt 46463
_reflns_number_total 60427
_reflns_threshold_expression 'I > 2\s(I)'
_cod_data_source_file ja8b08545_si_002.cif
_cod_data_source_block c2c_supercell
_cod_database_code 4133122
_shelx_shelxl_version_number 2016/6
_shelx_space_group_comment
;
The symmetry employed for this shelxl refinement is uniquely defined
by the following loop, which should always be used as a source of
symmetry information in preference to the above space-group names.
They are only intended as comments.
;
_shelx_estimated_absorpt_t_max 0.984
_shelx_estimated_absorpt_t_min 0.972
_olex2_refinement_description
;
1. Twinned data refinement
 Scales: 0.4(13)
 0.6(13)
2. Fixed Uiso
 At 1.2 times of:
  All C(H) groups
 At 1.5 times of:
  All C(H,H,H) groups
3.a Aromatic/amide H refined with riding coordinates:
 C3(H3), C9(H9), C17(H17), C19(H19), C24(H24), C25(H25), C28(H28), C30(H30),
 C37(H37), C43(H43), C51(H51), C53(H53), C58(H58), C59(H59), C62(H62), C64(H64),
  C71(H71), C77(H77), C85(H85), C87(H87), C92(H92), C93(H93), C96(H96),
 C98(H98), C105(H105), C111(H111), C119(H119), C121(H121), C126(H126),
 C127(H127), C130(H130), C132(H132), C139(H139), C145(H145), C153(H153),
 C155(H155), C160(H160), C161(H161), C164(H164), C166(H166), C173(H173),
 C179(H179), C187(H187), C189(H189), C194(H194), C195(H195), C198(H198),
 C200(H200)
3.b Idealised Me refined as rotating group:
 C6(H6A,H6B,H6C), C7(H7A,H7B,H7C), C8(H8A,H8B,H8C), C12(H12A,H12B,H12C),
 C13(H13A,H13B,H13C), C14(H14A,H14B,H14C), C21(H21A,H21B,H21C), C22(H22A,H22B,
 H22C), C23(H23A,H23B,H23C), C32(H32A,H32B,H32C), C33(H33A,H33B,H33C), C34(H34A,
 H34B,H34C), C40(H40A,H40B,H40C), C41(H41A,H41B,H41C), C42(H42A,H42B,H42C),
 C46(H46A,H46B,H46C), C47(H47A,H47B,H47C), C48(H48A,H48B,H48C), C55(H55A,H55B,
 H55C), C56(H56A,H56B,H56C), C57(H57A,H57B,H57C), C66(H66A,H66B,H66C), C67(H67A,
 H67B,H67C), C68(H68A,H68B,H68C), C74(H74A,H74B,H74C), C75(H75A,H75B,H75C),
 C76(H76A,H76B,H76C), C80(H80A,H80B,H80C), C81(H81A,H81B,H81C), C82(H82A,H82B,
 H82C), C89(H89A,H89B,H89C), C90(H90A,H90B,H90C), C91(H91A,H91B,H91C),
 C100(H10A,H10B,H10C), C101(H10D,H10E,H10F), C102(H10G,H10H,H10I), C108(H10J,
 H10K,H10L), C109(H10M,H10N,H10O), C110(H11A,H11B,H11C), C114(H11D,H11E,H11F),
 C115(H11G,H11H,H11I), C116(H11J,H11K,H11L), C123(H12D,H12E,H12F), C124(H12G,
 H12H,H12I), C125(H12J,H12K,H12L), C134(H13D,H13E,H13F), C135(H13G,H13H,H13I),
 C136(H13J,H13K,H13L), C142(H14D,H14E,H14F), C143(H14G,H14H,H14I), C144(H14J,
 H14K,H14L), C148(H14M,H14N,H14O), C149(H14P,H14Q,H14R), C150(H15A,H15B,H15C),
 C157(H15D,H15E,H15F), C158(H15G,H15H,H15I), C159(H15J,H15K,H15L), C168(H16A,
 H16B,H16C), C169(H16D,H16E,H16F), C170(H17A,H17B,H17C), C176(H17D,H17E,H17F),
 C177(H17G,H17H,H17I), C178(H17J,H17K,H17L), C182(H18A,H18B,H18C), C183(H18D,
 H18E,H18F), C184(H18G,H18H,H18I), C191(H19A,H19B,H19C), C192(H19D,H19E,H19F),
 C193(H19G,H19H,H19I), C202(H20A,H20B,H20C), C203(H20D,H20E,H20F), C204(H20G,
 H20H,H20I)
;
_olex2_diffrn_ambient_temperature_device 'Oxford Cryosystems Cryostream 800'
_olex2_exptl_crystal_mounting_method 'The crystal was mounted on a MITIGEN holder in perfluoroether oil'
_olex2_submission_special_instructions 'No special instructions were received'

loop_
_space_group_symop_operation_xyz
'x, y, z'
'x, -y, z+1/2'
'x+1/2, y+1/2, z'
'x+1/2, -y+1/2, z+1/2'

loop_
_atom_site_label
_atom_site_type_symbol
_atom_site_fract_x
_atom_site_fract_y
_atom_site_fract_z
_atom_site_U_iso_or_equiv
_atom_site_adp_type
_atom_site_occupancy
_atom_site_site_symmetry_order
_atom_site_calc_flag
_atom_site_refinement_flags_posn
O1 O 0.10851(10) 0.42044(7) 0.05315(13) 0.0412(5) Uani 1 1 d .
N1 N 0.23367(10) 0.42144(7) 0.36488(14) 0.0292(5) Uani 1 1 d .
N2 N 0.29737(10) 0.40275(6) 0.34696(14) 0.0268(5) Uani 1 1 d .
C1 C 0.23867(11) 0.41449(7) 0.30531(16) 0.0236(5) Uani 1 1 d .
C2 C 0.19625(11) 0.41676(7) 0.22363(17) 0.0246(5) Uani 1 1 d .
C3 C 0.13692(11) 0.43023(7) 0.18409(16) 0.0247(5) Uani 1 1 d .
H3 H 0.126544 0.438469 0.215828 0.030 Uiso 1 1 calc R
C4 C 0.09622(11) 0.43126(7) 0.10302(16) 0.0275(5) Uani 1 1 d .
C5 C 0.03305(13) 0.44306(8) 0.05476(19) 0.0362(7) Uani 1 1 d .
C6 C -0.00587(14) 0.41062(10) 0.0054(2) 0.0385(7) Uani 1 1 d .
H6A H 0.006467 0.400469 -0.024265 0.058 Uiso 1 1 calc GR
H6B H -0.046976 0.418393 -0.032418 0.058 Uiso 1 1 calc GR
H6C H -0.001995 0.392250 0.041423 0.058 Uiso 1 1 calc GR
C7 C 0.01805(14) 0.45616(10) 0.1079(2) 0.0492(9) Uani 1 1 d .
H7A H -0.023616 0.462809 0.074190 0.074 Uiso 1 1 calc GR
H7B H 0.042253 0.477212 0.138756 0.074 Uiso 1 1 calc GR
H7C H 0.025910 0.436846 0.144731 0.074 Uiso 1 1 calc GR
C8 C 0.02096(16) 0.47357(10) -0.0026(2) 0.0611(12) Uani 1 1 d .
H8A H -0.021013 0.479550 -0.037976 0.092 Uiso 1 1 calc GR
H8B H 0.032275 0.465670 -0.035024 0.092 Uiso 1 1 calc GR
H8C H 0.043917 0.494910 0.028535 0.092 Uiso 1 1 calc GR
C9 C 0.20559(11) 0.40419(8) 0.16823(16) 0.0288(5) Uani 1 1 d .
H9 H 0.243050 0.394733 0.189360 0.035 Uiso 1 1 calc R
C10 C 0.16345(12) 0.40533(8) 0.08807(17) 0.0298(6) Uani 1 1 d .
C11 C 0.16651(14) 0.39178(10) 0.02416(19) 0.0436(8) Uani 1 1 d .
C12 C 0.11716(18) 0.36429(11) -0.0286(2) 0.0461(8) Uani 1 1 d .
H12A H 0.079219 0.375350 -0.050776 0.069 Uiso 1 1 calc GR
H12B H 0.123575 0.343262 0.003768 0.069 Uiso 1 1 calc GR
H12C H 0.117152 0.356703 -0.072499 0.069 Uiso 1 1 calc GR
C13 C 0.1579(2) 0.42355(14) -0.0283(2) 0.0822(17) Uani 1 1 d .
H13A H 0.122022 0.436679 -0.047711 0.123 Uiso 1 1 calc GR
H13B H 0.154395 0.414430 -0.074170 0.123 Uiso 1 1 calc GR
H13C H 0.191758 0.439805 0.003384 0.123 Uiso 1 1 calc GR
C14 C 0.22509(16) 0.37213(14) 0.0615(2) 0.0692(13) Uani 1 1 d .
H14A H 0.224097 0.361376 0.018756 0.104 Uiso 1 1 calc GR
H14B H 0.230767 0.353124 0.097562 0.104 Uiso 1 1 calc GR
H14C H 0.257611 0.389401 0.091723 0.104 Uiso 1 1 calc GR
C15 C 0.18454(12) 0.43334(8) 0.35844(17) 0.0278(5) Uani 1 1 d .
C16 C 0.17975(13) 0.46949(8) 0.37217(18) 0.0337(6) Uani 1 1 d .
C17 C 0.13292(14) 0.48012(9) 0.3681(2) 0.0394(7) Uani 1 1 d .
H17 H 0.130371 0.504677 0.378241 0.047 Uiso 1 1 calc R
C18 C 0.08924(14) 0.45662(9) 0.3499(2) 0.0385(7) Uani 1 1 d .
C19 C 0.09499(14) 0.41998(9) 0.3361(2) 0.0337(6) Uani 1 1 d .
H19 H 0.065726 0.403162 0.323530 0.040 Uiso 1 1 calc R
C20 C 0.14183(13) 0.40806(8) 0.34033(18) 0.0302(6) Uani 1 1 d .
C21 C 0.14670(17) 0.36983(9) 0.3244(2) 0.0414(7) Uani 1 1 d .
H21A H 0.110114 0.357109 0.303142 0.062 Uiso 1 1 calc GR
H21B H 0.179550 0.358340 0.374384 0.062 Uiso 1 1 calc GR
H21C H 0.153631 0.368840 0.285109 0.062 Uiso 1 1 calc GR
C22 C 0.03828(18) 0.46881(13) 0.3458(3) 0.0653(12) Uani 1 1 d .
H22A H 0.013836 0.447977 0.335844 0.098 Uiso 1 1 calc GR
H22B H 0.014695 0.486300 0.302198 0.098 Uiso 1 1 calc GR
H22C H 0.053071 0.480118 0.396763 0.098 Uiso 1 1 calc GR
C23 C 0.22615(16) 0.49644(9) 0.3916(2) 0.0470(8) Uani 1 1 d .
H23A H 0.213122 0.520875 0.391051 0.071 Uiso 1 1 calc GR
H23B H 0.232149 0.494640 0.351429 0.071 Uiso 1 1 calc GR
H23C H 0.263178 0.491223 0.444823 0.071 Uiso 1 1 calc GR
C24 C 0.28807(14) 0.41436(10) 0.44012(19) 0.0375(7) Uani 1 1 d .
H24 H 0.296321 0.417034 0.490469 0.045 Uiso 1 1 calc R
C25 C 0.32559(13) 0.40347(9) 0.42950(18) 0.0347(6) Uani 1 1 d .
H25 H 0.365446 0.397102 0.470961 0.042 Uiso 1 1 calc R
C26 C 0.33212(11) 0.40856(8) 0.32096(16) 0.0286(6) Uani 1 1 d .
C27 C 0.34456(12) 0.44395(8) 0.31317(19) 0.0391(7) Uani 1 1 d .
C28 C 0.38090(13) 0.44855(10) 0.2918(2) 0.0476(9) Uani 1 1 d .
H28 H 0.389211 0.472259 0.284626 0.057 Uiso 1 1 calc R
C29 C 0.40508(13) 0.41935(11) 0.2810(2) 0.0453(9) Uani 1 1 d .
C30 C 0.39171(13) 0.38467(10) 0.2894(2) 0.0413(7) Uani 1 1 d .
H30 H 0.407648 0.364588 0.281235 0.050 Uiso 1 1 calc R
C31 C 0.35520(12) 0.37890(8) 0.30962(17) 0.0308(6) Uani 1 1 d .
C32 C 0.34113(15) 0.34091(9) 0.3177(2) 0.0404(7) Uani 1 1 d .
H32A H 0.314820 0.329765 0.264491 0.061 Uiso 1 1 calc GR
H32B H 0.321849 0.341367 0.342183 0.061 Uiso 1 1 calc GR
H32C H 0.377576 0.326904 0.351556 0.061 Uiso 1 1 calc GR
C33 C 0.44712(18) 0.42527(14) 0.2623(3) 0.0692(13) Uani 1 1 d .
H33A H 0.477211 0.406350 0.288024 0.104 Uiso 1 1 calc GR
H33B H 0.466031 0.448884 0.282613 0.104 Uiso 1 1 calc GR
H33C H 0.425141 0.424365 0.204106 0.104 Uiso 1 1 calc GR
C34 C 0.32219(15) 0.47530(9) 0.3306(3) 0.0562(11) Uani 1 1 d .
H34A H 0.340699 0.497477 0.331157 0.084 Uiso 1 1 calc GR
H34B H 0.331705 0.471964 0.383069 0.084 Uiso 1 1 calc GR
H34C H 0.279451 0.477069 0.289127 0.084 Uiso 1 1 calc GR
O2 O 0.39084(10) 0.57651(7) 0.43876(14) 0.0386(5) Uani 1 1 d .
N3 N 0.20206(9) 0.59359(6) 0.14546(13) 0.0245(4) Uani 1 1 d .
N4 N 0.26536(10) 0.57590(7) 0.12570(14) 0.0285(5) Uani 1 1 d .
C35 C 0.26109(11) 0.58279(7) 0.18670(16) 0.0230(5) Uani 1 1 d .
C36 C 0.30430(10) 0.58089(7) 0.26907(15) 0.0226(5) Uani 1 1 d .
C37 C 0.29513(11) 0.59410(7) 0.32402(16) 0.0269(5) Uani 1 1 d .
H37 H 0.258113 0.604378 0.302715 0.032 Uiso 1 1 calc R
C38 C 0.33692(12) 0.59246(8) 0.40424(17) 0.0275(5) Uani 1 1 d .
C39 C 0.33433(14) 0.60695(10) 0.46707(18) 0.0388(7) Uani 1 1 d .
C40 C 0.38669(18) 0.63182(11) 0.5249(2) 0.0477(8) Uani 1 1 d .
H40A H 0.423401 0.618875 0.547715 0.072 Uiso 1 1 calc GR
H40B H 0.385904 0.639380 0.568104 0.072 Uiso 1 1 calc GR
H40C H 0.384258 0.653104 0.495770 0.072 Uiso 1 1 calc GR
C41 C 0.27734(19) 0.62744(16) 0.4302(3) 0.0852(17) Uani 1 1 d .
H41A H 0.273524 0.646951 0.396300 0.128 Uiso 1 1 calc GR
H41B H 0.277909 0.637620 0.472959 0.128 Uiso 1 1 calc GR
H41C H 0.243914 0.610925 0.397574 0.128 Uiso 1 1 calc GR
C42 C 0.33992(19) 0.57565(12) 0.5182(2) 0.0650(12) Uani 1 1 d .
H42A H 0.308088 0.558332 0.483780 0.097 Uiso 1 1 calc GR
H42B H 0.337347 0.584928 0.558802 0.097 Uiso 1 1 calc GR
H42C H 0.377911 0.563655 0.544662 0.097 Uiso 1 1 calc GR
C43 C 0.36410(11) 0.56816(7) 0.30925(17) 0.0252(5) Uani 1 1 d .
H43 H 0.375039 0.560667 0.277727 0.030 Uiso 1 1 calc R
C44 C 0.40373(12) 0.56673(7) 0.38864(17) 0.0268(5) Uani 1 1 d .
C45 C 0.46748(12) 0.55498(8) 0.43901(18) 0.0311(6) Uani 1 1 d .
C46 C 0.48298(14) 0.54295(10) 0.3864(2) 0.0466(8) Uani 1 1 d .
H46A H 0.477052 0.563040 0.352217 0.070 Uiso 1 1 calc GR
H46B H 0.457677 0.522733 0.352672 0.070 Uiso 1 1 calc GR
H46C H 0.524220 0.535315 0.420268 0.070 Uiso 1 1 calc GR
C47 C 0.47733(17) 0.52362(10) 0.4942(3) 0.0553(10) Uani 1 1 d .
H47A H 0.466102 0.531439 0.526735 0.083 Uiso 1 1 calc GR
H47B H 0.518915 0.516685 0.529493 0.083 Uiso 1 1 calc GR
H47C H 0.453206 0.502914 0.461277 0.083 Uiso 1 1 calc GR
C48 C 0.50652(13) 0.58706(9) 0.4908(2) 0.0365(7) Uani 1 1 d .
H48A H 0.547946 0.580591 0.520385 0.055 Uiso 1 1 calc GR
H48B H 0.499568 0.593195 0.528844 0.055 Uiso 1 1 calc GR
H48C H 0.496958 0.607862 0.456291 0.055 Uiso 1 1 calc GR
C49 C 0.16824(11) 0.58972(7) 0.17258(16) 0.0271(5) Uani 1 1 d .
C50 C 0.14604(12) 0.61987(8) 0.18351(18) 0.0316(6) Uani 1 1 d .
C51 C 0.11012(12) 0.61502(10) 0.20503(18) 0.0389(7) Uani 1 1 d .
H51 H 0.094421 0.635585 0.212175 0.047 Uiso 1 1 calc R
C52 C 0.09658(13) 0.58068(11) 0.21637(19) 0.0490(9) Uani 1 1 d .
C53 C 0.11976(13) 0.55171(10) 0.2059(2) 0.0503(10) Uani 1 1 d .
H53 H 0.111446 0.528335 0.214693 0.060 Uiso 1 1 calc R
C54 C 0.15508(12) 0.55457(8) 0.18308(19) 0.0398(8) Uani 1 1 d .
C55 C 0.17763(14) 0.52226(8) 0.1686(2) 0.0545(10) Uani 1 1 d .
H55A H 0.167239 0.523998 0.115334 0.082 Uiso 1 1 calc GR
H55B H 0.159983 0.500470 0.171396 0.082 Uiso 1 1 calc GR
H55C H 0.220485 0.521066 0.209451 0.082 Uiso 1 1 calc GR
C56 C 0.05518(16) 0.57721(13) 0.2353(2) 0.0683(13) Uani 1 1 d .
H56A H 0.016000 0.585546 0.189447 0.103 Uiso 1 1 calc GR
H56B H 0.069499 0.591914 0.282461 0.103 Uiso 1 1 calc GR
H56C H 0.053016 0.551910 0.246493 0.103 Uiso 1 1 calc GR
C57 C 0.16005(16) 0.65695(9) 0.1720(2) 0.0405(7) Uani 1 1 d .
H57A H 0.202657 0.660810 0.209905 0.061 Uiso 1 1 calc GR
H57B H 0.140381 0.674881 0.181620 0.061 Uiso 1 1 calc GR
H57C H 0.146272 0.659422 0.117062 0.061 Uiso 1 1 calc GR
C58 C 0.17313(12) 0.59275(8) 0.06228(17) 0.0318(6) Uani 1 1 d .
H58 H 0.133023 0.598710 0.021124 0.038 Uiso 1 1 calc R
C59 C 0.21085(13) 0.58234(9) 0.05084(18) 0.0356(6) Uani 1 1 d .
H59 H 0.202348 0.579698 0.000332 0.043 Uiso 1 1 calc R
C60 C 0.31467(12) 0.56350(7) 0.13346(16) 0.0276(5) Uani 1 1 d .
C61 C 0.35684(13) 0.58756(8) 0.14749(18) 0.0289(5) Uani 1 1 d .
C62 C 0.40398(14) 0.57440(8) 0.1533(2) 0.0342(6) Uani 1 1 d .
H62 H 0.432902 0.590759 0.163079 0.041 Uiso 1 1 calc R
C63 C 0.40984(15) 0.53812(9) 0.1452(2) 0.0407(7) Uani 1 1 d .
C64 C 0.36694(15) 0.51491(8) 0.1298(2) 0.0414(7) Uani 1 1 d .
H64 H 0.370443 0.490000 0.123150 0.050 Uiso 1 1 calc R
C65 C 0.31893(13) 0.52616(7) 0.12371(18) 0.0338(6) Uani 1 1 d .
C66 C 0.27340(16) 0.50030(9) 0.1078(2) 0.0495(9) Uani 1 1 d .
H66A H 0.275417 0.498747 0.155258 0.074 Uiso 1 1 calc GR
H66B H 0.280635 0.476432 0.095902 0.074 Uiso 1 1 calc GR
H66C H 0.234305 0.508749 0.061957 0.074 Uiso 1 1 calc GR
C67 C 0.46070(18) 0.52469(11) 0.1501(3) 0.0596(10) Uani 1 1 d .
H67A H 0.455319 0.532023 0.101868 0.089 Uiso 1 1 calc GR
H67B H 0.462507 0.498325 0.154114 0.089 Uiso 1 1 calc GR
H67C H 0.497392 0.534962 0.197553 0.089 Uiso 1 1 calc GR
C68 C 0.35083(15) 0.62764(9) 0.1554(2) 0.0411(7) Uani 1 1 d .
H68A H 0.309687 0.634893 0.114986 0.062 Uiso 1 1 calc GR
H68B H 0.375552 0.641197 0.147238 0.062 Uiso 1 1 calc GR
H68C H 0.363363 0.632706 0.209052 0.062 Uiso 1 1 calc GR
O3 O 0.61788(9) 0.74597(7) 0.55008(13) 0.0321(5) Uani 1 1 d .
N5 N 0.74384(10) 0.74371(7) 0.86249(14) 0.0235(4) Uani 1 1 d .
N6 N 0.80583(10) 0.76397(6) 0.84311(14) 0.0215(4) Uani 1 1 d .
C69 C 0.74721(10) 0.75195(6) 0.80151(15) 0.0176(4) Uani 1 1 d .
C70 C 0.70446(11) 0.75058(7) 0.72068(16) 0.0187(4) Uani 1 1 d .
C71 C 0.64531(10) 0.73618(6) 0.68025(15) 0.0184(4) Uani 1 1 d .
H71 H 0.634835 0.727633 0.711682 0.022 Uiso 1 1 calc R
C72 C 0.60532(11) 0.73471(7) 0.59978(15) 0.0202(4) Uani 1 1 d .
C73 C 0.54267(12) 0.72166(8) 0.55008(18) 0.0267(5) Uani 1 1 d .
C74 C 0.50173(14) 0.75337(9) 0.4990(2) 0.0338(6) Uani 1 1 d .
H74A H 0.503703 0.771482 0.534015 0.051 Uiso 1 1 calc GR
H74B H 0.461261 0.744591 0.460528 0.051 Uiso 1 1 calc GR
H74C H 0.514174 0.764243 0.470023 0.051 Uiso 1 1 calc GR
C75 C 0.52736(14) 0.70771(10) 0.6026(2) 0.0412(8) Uani 1 1 d .
H75A H 0.485949 0.700433 0.568344 0.062 Uiso 1 1 calc GR
H75B H 0.534093 0.726862 0.639073 0.062 Uiso 1 1 calc GR
H75C H 0.552263 0.686932 0.633824 0.062 Uiso 1 1 calc GR
C76 C 0.53294(15) 0.69147(9) 0.4942(2) 0.0437(8) Uani 1 1 d .
H76A H 0.540292 0.700670 0.458275 0.065 Uiso 1 1 calc GR
H76B H 0.492309 0.682838 0.462483 0.065 Uiso 1 1 calc GR
H76C H 0.559998 0.671545 0.526181 0.065 Uiso 1 1 calc GR
C77 C 0.71242(11) 0.76523(7) 0.66434(16) 0.0204(4) Uani 1 1 d .
H77 H 0.748874 0.776255 0.685229 0.025 Uiso 1 1 calc R
C78 C 0.67087(12) 0.76372(7) 0.58552(17) 0.0219(4) Uani 1 1 d .
C79 C 0.67176(13) 0.77908(8) 0.52031(17) 0.0279(5) Uani 1 1 d .
C80 C 0.72706(14) 0.80190(9) 0.55800(19) 0.0349(6) Uani 1 1 d .
H80A H 0.728708 0.820759 0.591460 0.052 Uiso 1 1 calc GR
H80B H 0.725957 0.813065 0.515532 0.052 Uiso 1 1 calc GR
H80C H 0.761942 0.786511 0.591139 0.052 Uiso 1 1 calc GR
C81 C 0.67033(19) 0.74861(10) 0.4714(2) 0.0474(8) Uani 1 1 d .
H81A H 0.707159 0.734952 0.505067 0.071 Uiso 1 1 calc GR
H81B H 0.665701 0.758705 0.425411 0.071 Uiso 1 1 calc GR
H81C H 0.637203 0.732559 0.452326 0.071 Uiso 1 1 calc GR
C82 C 0.61816(17) 0.80388(10) 0.4663(2) 0.0411(7) Uani 1 1 d .
H82A H 0.582047 0.790031 0.442454 0.062 Uiso 1 1 calc GR
H82B H 0.617975 0.813764 0.423663 0.062 Uiso 1 1 calc GR
H82C H 0.620278 0.823666 0.498426 0.062 Uiso 1 1 calc GR
C83 C 0.69481(11) 0.73070(7) 0.85586(16) 0.0208(4) Uani 1 1 d .
C84 C 0.69158(12) 0.69425(7) 0.86739(17) 0.0247(5) Uani 1 1 d .
C85 C 0.64473(13) 0.68186(8) 0.86350(19) 0.0279(5) Uani 1 1 d .
H85 H 0.642415 0.656972 0.871710 0.033 Uiso 1 1 calc R
C86 C 0.60099(13) 0.70534(8) 0.84777(19) 0.0290(5) Uani 1 1 d .
C87 C 0.60566(13) 0.74193(8) 0.83656(18) 0.0273(5) Uani 1 1 d .
H87 H 0.576232 0.758125 0.825777 0.033 Uiso 1 1 calc R
C88 C 0.65213(12) 0.75534(8) 0.84075(17) 0.0244(5) Uani 1 1 d .
C89 C 0.65658(15) 0.79413(8) 0.8298(2) 0.0380(7) Uani 1 1 d .
H89A H 0.688298 0.804937 0.881552 0.057 Uiso 1 1 calc GR
H89B H 0.619308 0.806055 0.808033 0.057 Uiso 1 1 calc GR
H89C H 0.665071 0.797151 0.792385 0.057 Uiso 1 1 calc GR
C90 C 0.55078(17) 0.69107(11) 0.8438(3) 0.0509(9) Uani 1 1 d .
H90A H 0.525635 0.711143 0.835477 0.076 Uiso 1 1 calc GR
H90B H 0.566435 0.678791 0.894169 0.076 Uiso 1 1 calc GR
H90C H 0.527660 0.674003 0.799173 0.076 Uiso 1 1 calc GR
C91 C 0.73780(14) 0.66793(8) 0.8847(2) 0.0335(6) Uani 1 1 d .
H91A H 0.745846 0.672060 0.847096 0.050 Uiso 1 1 calc GR
H91B H 0.723548 0.643232 0.878443 0.050 Uiso 1 1 calc GR
H91C H 0.773981 0.671434 0.939699 0.050 Uiso 1 1 calc GR
C92 C 0.79789(12) 0.75016(9) 0.93723(18) 0.0281(5) Uani 1 1 d .
H92 H 0.806547 0.746741 0.987675 0.034 Uiso 1 1 calc R
C93 C 0.83547(13) 0.76199(8) 0.92587(18) 0.0267(5) Uani 1 1 d .
H93 H 0.875540 0.768039 0.966947 0.032 Uiso 1 1 calc R
C94 C 0.83965(11) 0.75988(7) 0.81516(16) 0.0202(4) Uani 1 1 d .
C95 C 0.85102(12) 0.72578(7) 0.80103(17) 0.0239(4) Uani 1 1 d .
C96 C 0.88667(12) 0.72262(8) 0.77881(18) 0.0290(5) Uani 1 1 d .
H96 H 0.894005 0.699432 0.767879 0.035 Uiso 1 1 calc R
C97 C 0.91194(12) 0.75310(8) 0.77228(18) 0.0272(5) Uani 1 1 d .
C98 C 0.89949(12) 0.78653(8) 0.78632(17) 0.0266(5) Uani 1 1 d .
H98 H 0.915751 0.807354 0.780968 0.032 Uiso 1 1 calc R
C99 C 0.86352(11) 0.79067(7) 0.80828(17) 0.0225(5) Uani 1 1 d .
C100 C 0.85005(15) 0.82732(8) 0.8223(2) 0.0361(7) Uani 1 1 d .
H10A H 0.885031 0.842635 0.848846 0.054 Uiso 1 1 calc GR
H10B H 0.838538 0.825226 0.856531 0.054 Uiso 1 1 calc GR
H10C H 0.817769 0.838108 0.770880 0.054 Uiso 1 1 calc GR
C101 C 0.95360(15) 0.74877(10) 0.7530(2) 0.0428(7) Uani 1 1 d .
H10D H 0.935563 0.733090 0.706077 0.064 Uiso 1 1 calc GR
H10E H 0.990487 0.737968 0.798976 0.064 Uiso 1 1 calc GR
H10F H 0.961666 0.772446 0.741429 0.064 Uiso 1 1 calc GR
C102 C 0.82690(14) 0.69294(8) 0.8118(2) 0.0353(6) Uani 1 1 d .
H10G H 0.783909 0.692995 0.771879 0.053 Uiso 1 1 calc GR
H10H H 0.838409 0.692954 0.865745 0.053 Uiso 1 1 calc GR
H10I H 0.842560 0.671328 0.804681 0.053 Uiso 1 1 calc GR
O4 O 0.40049(10) 0.24306(7) 0.43493(14) 0.0339(5) Uani 1 1 d .
N7 N 0.21068(9) 0.25904(6) 0.14108(13) 0.0208(4) Uani 1 1 d .
N8 N 0.27524(10) 0.24369(6) 0.12234(14) 0.0224(4) Uani 1 1 d .
C103 C 0.27010(10) 0.24876(7) 0.18339(15) 0.0180(4) Uani 1 1 d .
C104 C 0.31251(10) 0.24600(6) 0.26494(15) 0.0172(4) Uani 1 1 d .
C105 C 0.30247(11) 0.25652(7) 0.32120(16) 0.0226(4) Uani 1 1 d .
H105 H 0.264427 0.264588 0.300585 0.027 Uiso 1 1 calc R
C106 C 0.34447(12) 0.25526(7) 0.40014(17) 0.0228(4) Uani 1 1 d .
C107 C 0.34052(13) 0.26652(9) 0.46453(18) 0.0315(6) Uani 1 1 d .
C108 C 0.38662(18) 0.29534(10) 0.5191(2) 0.0427(7) Uani 1 1 d .
H10J H 0.425851 0.286196 0.542143 0.064 Uiso 1 1 calc GR
H10K H 0.384922 0.301172 0.562260 0.064 Uiso 1 1 calc GR
H10L H 0.378583 0.317100 0.487626 0.064 Uiso 1 1 calc GR
C109 C 0.27969(17) 0.28084(14) 0.4270(2) 0.0671(12) Uani 1 1 d .
H10M H 0.272010 0.302239 0.394844 0.101 Uiso 1 1 calc GR
H10N H 0.277315 0.287293 0.469349 0.101 Uiso 1 1 calc GR
H10O H 0.250370 0.262256 0.392555 0.101 Uiso 1 1 calc GR
C110 C 0.35259(19) 0.23379(11) 0.5159(2) 0.0538(9) Uani 1 1 d .
H11A H 0.325870 0.214175 0.481454 0.081 Uiso 1 1 calc GR
H11B H 0.346287 0.240204 0.554480 0.081 Uiso 1 1 calc GR
H11C H 0.393358 0.225936 0.544840 0.081 Uiso 1 1 calc GR
C111 C 0.37322(11) 0.23459(6) 0.30523(16) 0.0195(4) Uani 1 1 d .
H111 H 0.384201 0.227574 0.273501 0.023 Uiso 1 1 calc R
C112 C 0.41324(12) 0.23371(7) 0.38418(17) 0.0212(4) Uani 1 1 d .
C113 C 0.47759(11) 0.22343(7) 0.43407(17) 0.0246(5) Uani 1 1 d .
C114 C 0.49301(13) 0.21245(9) 0.3799(2) 0.0349(6) Uani 1 1 d .
H11D H 0.470519 0.190920 0.349181 0.052 Uiso 1 1 calc GR
H11E H 0.535163 0.207206 0.413124 0.052 Uiso 1 1 calc GR
H11F H 0.483185 0.232218 0.343002 0.052 Uiso 1 1 calc GR
C115 C 0.51489(13) 0.25622(9) 0.4844(2) 0.0337(7) Uani 1 1 d .
H11G H 0.504876 0.276672 0.448814 0.051 Uiso 1 1 calc GR
H11H H 0.556667 0.250385 0.515125 0.051 Uiso 1 1 calc GR
H11I H 0.506960 0.262559 0.521278 0.051 Uiso 1 1 calc GR
C116 C 0.49095(15) 0.19214(10) 0.4901(2) 0.0426(7) Uani 1 1 d .
H11J H 0.481602 0.199358 0.525060 0.064 Uiso 1 1 calc GR
H11K H 0.532724 0.185863 0.522906 0.064 Uiso 1 1 calc GR
H11L H 0.467063 0.171182 0.458121 0.064 Uiso 1 1 calc GR
C117 C 0.17617(11) 0.25242(7) 0.16640(16) 0.0223(4) Uani 1 1 d .
C118 C 0.15460(12) 0.28153(8) 0.18239(18) 0.0275(5) Uani 1 1 d .
C119 C 0.11831(12) 0.27427(9) 0.20279(19) 0.0314(6) Uani 1 1 d .
H119 H 0.102921 0.293824 0.213215 0.038 Uiso 1 1 calc R
C120 C 0.10410(13) 0.23894(10) 0.20824(19) 0.0342(6) Uani 1 1 d .
C121 C 0.12670(13) 0.21097(8) 0.19249(18) 0.0321(5) Uani 1 1 d .
H121 H 0.117764 0.186908 0.196771 0.038 Uiso 1 1 calc R
C122 C 0.16200(12) 0.21667(8) 0.17063(17) 0.0264(5) Uani 1 1 d .
C123 C 0.18307(14) 0.18552(8) 0.1500(2) 0.0364(6) Uani 1 1 d .
H12D H 0.164723 0.186493 0.092950 0.055 Uiso 1 1 calc GR
H12E H 0.172358 0.162873 0.161567 0.055 Uiso 1 1 calc GR
H12F H 0.225904 0.186830 0.182148 0.055 Uiso 1 1 calc GR
C124 C 0.06302(16) 0.23291(12) 0.2270(2) 0.0485(8) Uani 1 1 d .
H12G H 0.067423 0.252529 0.261060 0.073 Uiso 1 1 calc GR
H12H H 0.072344 0.209885 0.255118 0.073 Uiso 1 1 calc GR
H12I H 0.022421 0.232359 0.176970 0.073 Uiso 1 1 calc GR
C125 C 0.16951(14) 0.31972(9) 0.1787(2) 0.0352(6) Uani 1 1 d .
H12J H 0.211410 0.323988 0.222155 0.053 Uiso 1 1 calc GR
H12K H 0.146078 0.336167 0.184471 0.053 Uiso 1 1 calc GR
H12L H 0.160783 0.323978 0.126960 0.053 Uiso 1 1 calc GR
C126 C 0.18230(12) 0.25935(9) 0.05825(18) 0.0285(5) Uani 1 1 d .
H126 H 0.142079 0.264928 0.016822 0.034 Uiso 1 1 calc R
C127 C 0.22163(12) 0.25046(9) 0.04782(17) 0.0284(5) Uani 1 1 d .
H127 H 0.214096 0.249018 -0.002234 0.034 Uiso 1 1 calc R
C128 C 0.32556(12) 0.23286(7) 0.13070(16) 0.0207(4) Uani 1 1 d .
C129 C 0.36738(12) 0.25841(7) 0.14823(18) 0.0239(5) Uani 1 1 d .
C130 C 0.41550(13) 0.24680(9) 0.15372(19) 0.0296(6) Uani 1 1 d .
H130 H 0.444123 0.263960 0.165452 0.036 Uiso 1 1 calc R
C131 C 0.42256(13) 0.21150(9) 0.1427(2) 0.0318(6) Uani 1 1 d .
C132 C 0.37979(13) 0.18648(8) 0.1239(2) 0.0297(5) Uani 1 1 d .
H132 H 0.384092 0.162017 0.115188 0.036 Uiso 1 1 calc R
C133 C 0.33075(12) 0.19657(7) 0.11744(17) 0.0254(5) Uani 1 1 d .
C134 C 0.28606(14) 0.16883(8) 0.0985(2) 0.0339(6) Uani 1 1 d .
H13D H 0.288476 0.164932 0.145869 0.051 Uiso 1 1 calc GR
H13E H 0.293996 0.146108 0.083497 0.051 Uiso 1 1 calc GR
H13F H 0.246573 0.177356 0.053971 0.051 Uiso 1 1 calc GR
C135 C 0.47445(16) 0.19900(11) 0.1491(3) 0.0493(9) Uani 1 1 d .
H13G H 0.469055 0.206103 0.100752 0.074 Uiso 1 1 calc GR
H13H H 0.477664 0.172699 0.154580 0.074 Uiso 1 1 calc GR
H13I H 0.510427 0.210065 0.196214 0.074 Uiso 1 1 calc GR
C136 C 0.36050(16) 0.29739(9) 0.1611(2) 0.0382(7) Uani 1 1 d .
H13J H 0.319256 0.304578 0.121240 0.057 Uiso 1 1 calc GR
H13K H 0.385175 0.312513 0.155224 0.057 Uiso 1 1 calc GR
H13L H 0.372586 0.300416 0.215054 0.057 Uiso 1 1 calc GR
O5 O 0.60690(9) 0.40891(7) 0.55796(13) 0.0361(5) Uani 1 1 d .
N9 N 0.73238(10) 0.40965(7) 0.87038(14) 0.0245(4) Uani 1 1 d .
N10 N 0.79678(9) 0.42438(6) 0.85227(13) 0.0207(4) Uani 1 1 d .
C137 C 0.73749(10) 0.41436(6) 0.81027(15) 0.0179(4) Uani 1 1 d .
C138 C 0.69511(11) 0.41178(6) 0.72912(15) 0.0189(4) Uani 1 1 d .
C139 C 0.63474(10) 0.40048(6) 0.68885(15) 0.0188(4) Uani 1 1 d .
H139 H 0.623521 0.393604 0.720370 0.023 Uiso 1 1 calc R
C140 C 0.59421(11) 0.39947(7) 0.60826(16) 0.0219(4) Uani 1 1 d .
C141 C 0.53026(12) 0.38922(8) 0.55903(18) 0.0295(5) Uani 1 1 d .
C142 C 0.49303(14) 0.42197(10) 0.5081(2) 0.0395(7) Uani 1 1 d .
H14D H 0.497143 0.440995 0.543118 0.059 Uiso 1 1 calc GR
H14E H 0.451651 0.414819 0.469657 0.059 Uiso 1 1 calc GR
H14F H 0.506552 0.430993 0.479042 0.059 Uiso 1 1 calc GR
C143 C 0.51796(15) 0.35754(9) 0.5037(2) 0.0417(7) Uani 1 1 d .
H14G H 0.525996 0.365067 0.467496 0.062 Uiso 1 1 calc GR
H14H H 0.476682 0.350257 0.472200 0.062 Uiso 1 1 calc GR
H14I H 0.543387 0.337149 0.536322 0.062 Uiso 1 1 calc GR
C144 C 0.51417(13) 0.37787(9) 0.6117(2) 0.0356(6) Uani 1 1 d .
H14J H 0.537542 0.356764 0.643585 0.053 Uiso 1 1 calc GR
H14K H 0.472268 0.371785 0.577706 0.053 Uiso 1 1 calc GR
H14L H 0.522364 0.397750 0.647567 0.053 Uiso 1 1 calc GR
C145 C 0.70509(11) 0.42247(7) 0.67305(16) 0.0223(4) Uani 1 1 d .
H145 H 0.743268 0.430393 0.693980 0.027 Uiso 1 1 calc R
C146 C 0.66307(12) 0.42168(7) 0.59344(16) 0.0225(4) Uani 1 1 d .
C147 C 0.66731(14) 0.43259(9) 0.52925(18) 0.0335(6) Uani 1 1 d .
C148 C 0.6203(2) 0.46137(10) 0.4748(2) 0.0466(8) Uani 1 1 d .
H14M H 0.622069 0.467767 0.431806 0.070 Uiso 1 1 calc GR
H14N H 0.627805 0.482888 0.506526 0.070 Uiso 1 1 calc GR
H14O H 0.581285 0.451772 0.451302 0.070 Uiso 1 1 calc GR
C149 C 0.72745(19) 0.44909(18) 0.5666(2) 0.0912(19) Uani 1 1 d .
H14P H 0.728553 0.457304 0.523996 0.137 Uiso 1 1 calc GR
H14Q H 0.758126 0.430936 0.599440 0.137 Uiso 1 1 calc GR
H14R H 0.734246 0.469629 0.600318 0.137 Uiso 1 1 calc GR
C150 C 0.6566(2) 0.39929(11) 0.4786(2) 0.0601(11) Uani 1 1 d .
H15A H 0.617203 0.389692 0.453052 0.090 Uiso 1 1 calc GR
H15B H 0.686047 0.380790 0.513234 0.090 Uiso 1 1 calc GR
H15C H 0.659800 0.406212 0.437188 0.090 Uiso 1 1 calc GR
C151 C 0.68234(11) 0.39792(7) 0.86312(16) 0.0223(4) Uani 1 1 d .
C152 C 0.67673(13) 0.36174(8) 0.87422(17) 0.0287(5) Uani 1 1 d .
C153 C 0.62832(14) 0.35107(8) 0.8673(2) 0.0359(6) Uani 1 1 d .
H153 H 0.624441 0.326436 0.875447 0.043 Uiso 1 1 calc R
C154 C 0.58528(14) 0.37535(8) 0.84891(19) 0.0331(6) Uani 1 1 d .
C155 C 0.59234(12) 0.41205(8) 0.83894(18) 0.0282(5) Uani 1 1 d .
H155 H 0.563303 0.429020 0.826578 0.034 Uiso 1 1 calc R
C156 C 0.64091(12) 0.42373(7) 0.84689(18) 0.0251(5) Uani 1 1 d .
C157 C 0.64805(16) 0.46238(8) 0.8361(2) 0.0402(8) Uani 1 1 d .
H15D H 0.657999 0.464358 0.800099 0.060 Uiso 1 1 calc GR
H15E H 0.679639 0.472987 0.888191 0.060 Uiso 1 1 calc GR
H15F H 0.611211 0.475261 0.812764 0.060 Uiso 1 1 calc GR
C158 C 0.53189(17) 0.36281(12) 0.8395(3) 0.0576(10) Uani 1 1 d .
H15G H 0.506565 0.383516 0.827114 0.086 Uiso 1 1 calc GR
H15H H 0.544531 0.351582 0.889571 0.086 Uiso 1 1 calc GR
H15I H 0.510001 0.345198 0.795834 0.086 Uiso 1 1 calc GR
C159 C 0.72210(15) 0.33441(9) 0.8921(2) 0.0426(7) Uani 1 1 d .
H15J H 0.709522 0.310216 0.894049 0.064 Uiso 1 1 calc GR
H15K H 0.760022 0.340007 0.943995 0.064 Uiso 1 1 calc GR
H15L H 0.726132 0.335323 0.849984 0.064 Uiso 1 1 calc GR
C160 C 0.78692(12) 0.41581(8) 0.94545(18) 0.0288(5) Uani 1 1 d .
H160 H 0.794862 0.414044 0.995734 0.035 Uiso 1 1 calc R
C161 C 0.82553(12) 0.42449(8) 0.93465(17) 0.0269(5) Uani 1 1 d .
H161 H 0.865878 0.429880 0.975802 0.032 Uiso 1 1 calc R
C162 C 0.83116(10) 0.41765(7) 0.82588(16) 0.0207(4) Uani 1 1 d .
C163 C 0.84498(11) 0.38213(7) 0.82142(17) 0.0276(5) Uani 1 1 d .
C164 C 0.87994(12) 0.37666(8) 0.79858(19) 0.0333(6) Uani 1 1 d .
H164 H 0.888783 0.352745 0.793314 0.040 Uiso 1 1 calc R
C165 C 0.90235(13) 0.40579(10) 0.78318(18) 0.0348(6) Uani 1 1 d .
C166 C 0.88748(12) 0.44015(8) 0.78863(18) 0.0305(5) Uani 1 1 d .
H166 H 0.902061 0.459881 0.777378 0.037 Uiso 1 1 calc R
C167 C 0.85203(11) 0.44732(7) 0.80988(16) 0.0228(4) Uani 1 1 d .
C168 C 0.83655(14) 0.48521(8) 0.8147(2) 0.0321(6) Uani 1 1 d .
H16A H 0.872249 0.500008 0.845640 0.048 Uiso 1 1 calc GR
H16B H 0.818626 0.485273 0.841043 0.048 Uiso 1 1 calc GR
H16C H 0.808657 0.495123 0.760448 0.048 Uiso 1 1 calc GR
C169 C 0.94287(16) 0.39876(11) 0.7624(2) 0.0502(8) Uani 1 1 d .
H16D H 0.959494 0.374458 0.780013 0.075 Uiso 1 1 calc GR
H16E H 0.974755 0.416534 0.789595 0.075 Uiso 1 1 calc GR
H16F H 0.920447 0.400754 0.704300 0.075 Uiso 1 1 calc GR
C170 C 0.82434(14) 0.35105(8) 0.8432(2) 0.0381(6) Uani 1 1 d .
H17A H 0.839781 0.328461 0.839229 0.057 Uiso 1 1 calc GR
H17B H 0.781266 0.350301 0.806405 0.057 Uiso 1 1 calc GR
H17C H 0.838520 0.354141 0.898277 0.057 Uiso 1 1 calc GR
O6 O 0.88983(9) 0.58577(7) 0.94300(13) 0.0329(5) Uani 1 1 d .
N11 N 0.70207(9) 0.56776(6) 0.64969(13) 0.0200(4) Uani 1 1 d .
N12 N 0.76409(10) 0.58828(7) 0.62985(13) 0.0242(4) Uani 1 1 d .
C171 C 0.76057(10) 0.57976(6) 0.69100(15) 0.0175(4) Uani 1 1 d .
C172 C 0.80333(10) 0.58153(6) 0.77282(15) 0.0177(4) Uani 1 1 d .
C173 C 0.79476(10) 0.56680(6) 0.82786(15) 0.0191(4) Uani 1 1 d .
H173 H 0.758402 0.555477 0.806477 0.023 Uiso 1 1 calc R
C174 C 0.83628(11) 0.56863(7) 0.90766(16) 0.0220(4) Uani 1 1 d .
C175 C 0.83451(12) 0.55282(7) 0.97089(16) 0.0249(5) Uani 1 1 d .
C176 C 0.88714(15) 0.52736(9) 1.0258(2) 0.0383(7) Uani 1 1 d .
H17D H 0.884689 0.507243 0.994095 0.057 Uiso 1 1 calc GR
H17E H 0.886401 0.518004 1.068005 0.057 Uiso 1 1 calc GR
H17F H 0.923837 0.540627 1.050203 0.057 Uiso 1 1 calc GR
C177 C 0.77790(15) 0.53177(10) 0.9342(2) 0.0410(7) Uani 1 1 d .
H17G H 0.744031 0.547821 0.900013 0.062 Uiso 1 1 calc GR
H17H H 0.778145 0.522161 0.977131 0.062 Uiso 1 1 calc GR
H17I H 0.775156 0.511812 0.901997 0.062 Uiso 1 1 calc GR
C178 C 0.84031(17) 0.58388(9) 1.0236(2) 0.0417(7) Uani 1 1 d .
H17J H 0.878630 0.595602 1.051214 0.062 Uiso 1 1 calc GR
H17K H 0.837010 0.574208 1.063273 0.062 Uiso 1 1 calc GR
H17L H 0.808954 0.601536 0.989688 0.062 Uiso 1 1 calc GR
C179 C 0.86242(11) 0.59584(6) 0.81356(16) 0.0205(4) Uani 1 1 d .
H179 H 0.872968 0.604309 0.782165 0.025 Uiso 1 1 calc R
C180 C 0.90175(12) 0.59744(7) 0.89249(17) 0.0223(5) Uani 1 1 d .
C181 C 0.96495(12) 0.61041(8) 0.94324(18) 0.0269(5) Uani 1 1 d .
C182 C 0.97869(14) 0.62527(10) 0.8901(2) 0.0432(8) Uani 1 1 d .
H18A H 0.971914 0.606456 0.852926 0.065 Uiso 1 1 calc GR
H18B H 1.019890 0.632960 0.923617 0.065 Uiso 1 1 calc GR
H18C H 0.953102 0.645926 0.859537 0.065 Uiso 1 1 calc GR
C183 C 0.97409(16) 0.64015(10) 1.0003(2) 0.0463(8) Uani 1 1 d .
H18D H 0.947640 0.660373 0.968825 0.069 Uiso 1 1 calc GR
H18E H 1.014940 0.648515 1.033697 0.069 Uiso 1 1 calc GR
H18F H 0.965499 0.630492 1.034607 0.069 Uiso 1 1 calc GR
C184 C 1.00565(13) 0.57865(9) 0.9921(2) 0.0366(7) Uani 1 1 d .
H18G H 0.999868 0.570821 1.030460 0.055 Uiso 1 1 calc GR
H18H H 1.046627 0.586086 1.021114 0.055 Uiso 1 1 calc GR
H18I H 0.996567 0.558664 0.955924 0.055 Uiso 1 1 calc GR
C185 C 0.66796(10) 0.57237(6) 0.67603(15) 0.0191(4) Uani 1 1 d .
C186 C 0.64353(11) 0.54171(7) 0.68413(17) 0.0222(4) Uani 1 1 d .
C187 C 0.60727(11) 0.54703(8) 0.70463(17) 0.0264(5) Uani 1 1 d .
H187 H 0.589960 0.526635 0.709442 0.032 Uiso 1 1 calc R
C188 C 0.59535(12) 0.58133(8) 0.71843(18) 0.0302(5) Uani 1 1 d .
C189 C 0.62082(12) 0.61069(8) 0.71064(19) 0.0308(5) Uani 1 1 d .
H189 H 0.613756 0.634103 0.720967 0.037 Uiso 1 1 calc R
C190 C 0.65620(11) 0.60727(7) 0.68839(17) 0.0248(5) Uani 1 1 d .
C191 C 0.68114(14) 0.63988(7) 0.6764(2) 0.0357(6) Uani 1 1 d .
H19A H 0.724010 0.640137 0.717571 0.054 Uiso 1 1 calc GR
H19B H 0.664617 0.661880 0.680619 0.054 Uiso 1 1 calc GR
H19C H 0.670923 0.638746 0.623188 0.054 Uiso 1 1 calc GR
C192 C 0.55425(14) 0.58575(11) 0.7373(2) 0.0436(7) Uani 1 1 d .
H19D H 0.514411 0.578934 0.690381 0.065 Uiso 1 1 calc GR
H19E H 0.554399 0.610962 0.751096 0.065 Uiso 1 1 calc GR
H19F H 0.566957 0.570245 0.782678 0.065 Uiso 1 1 calc GR
C193 C 0.65555(13) 0.50458(7) 0.6705(2) 0.0306(6) Uani 1 1 d .
H19G H 0.639557 0.502134 0.614519 0.046 Uiso 1 1 calc GR
H19H H 0.636880 0.486858 0.682166 0.046 Uiso 1 1 calc GR
H19I H 0.698088 0.500400 0.705919 0.046 Uiso 1 1 calc GR
C194 C 0.67284(12) 0.56926(8) 0.56647(17) 0.0276(5) Uani 1 1 d .
H194 H 0.633022 0.562738 0.525248 0.033 Uiso 1 1 calc R
C195 C 0.71026(12) 0.58131(9) 0.55529(17) 0.0323(6) Uani 1 1 d .
H195 H 0.701655 0.584609 0.504847 0.039 Uiso 1 1 calc R
C196 C 0.81396(12) 0.60065(7) 0.63763(16) 0.0243(5) Uani 1 1 d .
C197 C 0.85636(13) 0.57640(8) 0.65398(18) 0.0272(5) Uani 1 1 d .
C198 C 0.90297(14) 0.58930(9) 0.6574(2) 0.0337(6) Uani 1 1 d .
H198 H 0.932451 0.572929 0.668992 0.040 Uiso 1 1 calc R
C199 C 0.90728(13) 0.62490(9) 0.6445(2) 0.0350(6) Uani 1 1 d .
C200 C 0.86435(14) 0.64852(8) 0.6278(2) 0.0333(6) Uani 1 1 d .
H200 H 0.867340 0.673226 0.619087 0.040 Uiso 1 1 calc R
C201 C 0.81678(12) 0.63735(7) 0.62336(17) 0.0261(5) Uani 1 1 d .
C202 C 0.77081(15) 0.66335(8) 0.6048(2) 0.0376(6) Uani 1 1 d .
H20A H 0.732520 0.655859 0.555528 0.056 Uiso 1 1 calc GR
H20B H 0.780414 0.687469 0.597283 0.056 Uiso 1 1 calc GR
H20C H 0.769235 0.663823 0.649200 0.056 Uiso 1 1 calc GR
C203 C 0.95685(17) 0.63826(11) 0.6457(3) 0.0530(9) Uani 1 1 d .
H20D H 0.994117 0.627910 0.691869 0.080 Uiso 1 1 calc GR
H20E H 0.958921 0.664616 0.649713 0.080 Uiso 1 1 calc GR
H20F H 0.949609 0.630893 0.596140 0.080 Uiso 1 1 calc GR
C204 C 0.85215(16) 0.53672(9) 0.6675(2) 0.0417(8) Uani 1 1 d .
H20G H 0.869319 0.532900 0.723697 0.063 Uiso 1 1 calc GR
H20H H 0.873642 0.522323 0.654979 0.063 Uiso 1 1 calc GR
H20I H 0.810774 0.529337 0.632660 0.063 Uiso 1 1 calc GR

loop_
_atom_site_aniso_label
_atom_site_aniso_U_11
_atom_site_aniso_U_22
_atom_site_aniso_U_33
_atom_site_aniso_U_23
_atom_site_aniso_U_13
_atom_site_aniso_U_12
O1 0.0262(10) 0.0638(14) 0.0144(9) 0.0032(8) 0.0033(8) 0.0039(9)
N1 0.0208(9) 0.0399(12) 0.0167(10) 0.0007(8) 0.0068(8) 0.0013(8)
N2 0.0180(9) 0.0357(10) 0.0189(10) 0.0064(8) 0.0077(8) -0.0029(7)
C1 0.0182(10) 0.0240(10) 0.0186(11) 0.0031(8) 0.0067(9) -0.0038(7)
C2 0.0188(10) 0.0277(10) 0.0180(11) 0.0034(8) 0.0070(9) -0.0049(8)
C3 0.0174(9) 0.0244(10) 0.0154(10) 0.0013(8) 0.0020(8) -0.0029(7)
C4 0.0202(10) 0.0262(11) 0.0163(11) 0.0039(8) 0.0018(9) -0.0006(8)
C5 0.0254(12) 0.0288(12) 0.0258(13) -0.0015(10) 0.0022(11) 0.0025(9)
C6 0.0221(13) 0.0430(16) 0.0298(16) -0.0092(12) 0.0063(12) -0.0024(11)
C7 0.0287(14) 0.0458(16) 0.0407(17) -0.0103(13) 0.0060(13) 0.0133(11)
C8 0.0395(16) 0.0374(15) 0.048(2) 0.0208(14) -0.0011(15) 0.0051(12)
C9 0.0177(10) 0.0419(13) 0.0186(11) 0.0049(9) 0.0073(9) -0.0060(8)
C10 0.0204(10) 0.0430(13) 0.0176(11) 0.0026(9) 0.0078(9) -0.0100(9)
C11 0.0265(12) 0.080(2) 0.0197(12) 0.0023(12) 0.0122(11) -0.0107(12)
C12 0.0464(18) 0.063(2) 0.0301(16) -0.0082(14) 0.0246(15) -0.0078(15)
C13 0.089(3) 0.118(4) 0.0307(18) 0.0041(19) 0.033(2) -0.047(3)
C14 0.0325(15) 0.150(4) 0.0285(15) -0.0042(19) 0.0208(14) 0.0074(19)
C15 0.0243(11) 0.0320(12) 0.0162(11) -0.0009(8) 0.0073(10) -0.0014(9)
C16 0.0330(13) 0.0326(13) 0.0206(12) -0.0023(9) 0.0095(11) -0.0028(10)
C17 0.0397(15) 0.0373(14) 0.0287(14) -0.0041(11) 0.0154(12) 0.0040(11)
C18 0.0351(14) 0.0464(15) 0.0298(14) -0.0081(11) 0.0182(12) 0.0044(11)
C19 0.0313(13) 0.0373(13) 0.0292(14) -0.0077(10) 0.0173(12) -0.0060(10)
C20 0.0296(12) 0.0301(12) 0.0237(12) -0.0034(9) 0.0132(11) -0.0052(9)
C21 0.0468(17) 0.0315(14) 0.0482(19) -0.0056(13) 0.0309(16) -0.0056(12)
C22 0.056(2) 0.077(3) 0.074(3) -0.016(2) 0.046(2) 0.0074(18)
C23 0.0456(17) 0.0347(14) 0.0464(19) -0.0055(13) 0.0218(15) -0.0073(12)
C24 0.0266(13) 0.0544(17) 0.0183(13) 0.0032(11) 0.0076(11) 0.0009(11)
C25 0.0217(12) 0.0520(16) 0.0171(12) 0.0085(10) 0.0057(10) 0.0010(10)
C26 0.0160(9) 0.0411(13) 0.0188(11) 0.0061(9) 0.0060(9) -0.0071(8)
C27 0.0172(10) 0.0463(15) 0.0345(14) 0.0166(11) 0.0068(10) -0.0064(9)
C28 0.0213(12) 0.0638(19) 0.0386(16) 0.0216(14) 0.0094(12) -0.0115(11)
C29 0.0206(11) 0.080(2) 0.0263(14) 0.0117(13) 0.0104(11) -0.0121(12)
C30 0.0261(12) 0.0665(19) 0.0255(13) -0.0025(12) 0.0133(11) -0.0105(12)
C31 0.0210(10) 0.0441(14) 0.0186(11) -0.0002(9) 0.0082(9) -0.0101(9)
C32 0.0372(14) 0.0413(14) 0.0461(18) -0.0066(12) 0.0277(14) -0.0102(11)
C33 0.0401(18) 0.119(4) 0.054(2) 0.013(2) 0.0320(19) -0.0172(19)
C34 0.0296(14) 0.0388(15) 0.075(3) 0.0196(15) 0.0203(16) -0.0046(11)
O2 0.0251(9) 0.0580(13) 0.0194(10) 0.0050(8) 0.0075(8) 0.0089(8)
N3 0.0148(8) 0.0304(9) 0.0163(9) 0.0059(7) 0.0040(7) -0.0014(6)
N4 0.0213(9) 0.0335(11) 0.0150(9) -0.0012(7) 0.0037(8) 0.0021(8)
C35 0.0181(10) 0.0213(9) 0.0185(11) 0.0024(7) 0.0061(9) -0.0029(7)
C36 0.0145(9) 0.0236(10) 0.0154(10) 0.0026(7) 0.0025(8) -0.0040(7)
C37 0.0169(10) 0.0371(12) 0.0186(11) 0.0045(8) 0.0072(9) -0.0049(8)
C38 0.0192(10) 0.0381(12) 0.0184(11) 0.0052(9) 0.0084(9) -0.0049(8)
C39 0.0285(12) 0.0675(19) 0.0209(12) 0.0074(11) 0.0157(11) -0.0011(12)
C40 0.0510(19) 0.0554(19) 0.0355(17) -0.0066(14) 0.0264(16) -0.0058(15)
C41 0.050(2) 0.174(5) 0.042(2) 0.013(2) 0.0336(19) 0.035(3)
C42 0.071(2) 0.088(3) 0.0347(17) 0.0029(16) 0.0326(18) -0.034(2)
C43 0.0227(11) 0.0210(10) 0.0227(12) 0.0004(8) 0.0098(10) -0.0018(8)
C44 0.0228(11) 0.0220(10) 0.0234(12) -0.0014(8) 0.0085(10) -0.0036(8)
C45 0.0188(10) 0.0265(11) 0.0239(12) 0.0014(9) 0.0016(10) 0.0017(8)
C46 0.0258(13) 0.0514(17) 0.0386(17) -0.0123(14) 0.0085(13) 0.0050(11)
C47 0.0379(17) 0.0405(17) 0.046(2) 0.0170(14) 0.0063(16) 0.0042(12)
C48 0.0212(12) 0.0361(14) 0.0306(15) -0.0069(11) 0.0057(12) -0.0056(10)
C49 0.0155(9) 0.0306(11) 0.0223(11) 0.0074(8) 0.0056(9) -0.0055(8)
C50 0.0216(11) 0.0459(14) 0.0215(12) 0.0013(10) 0.0106(10) -0.0078(9)
C51 0.0241(11) 0.0658(19) 0.0234(12) -0.0014(11) 0.0132(10) -0.0109(11)
C52 0.0238(12) 0.086(2) 0.0254(14) 0.0143(13) 0.0096(11) -0.0157(13)
C53 0.0233(12) 0.0603(19) 0.0439(17) 0.0284(15) 0.0097(12) -0.0103(12)
C54 0.0184(10) 0.0374(13) 0.0383(15) 0.0183(11) 0.0054(10) -0.0049(9)
C55 0.0317(13) 0.0272(12) 0.084(3) 0.0203(14) 0.0258(16) -0.0001(10)
C56 0.0331(15) 0.127(4) 0.0417(19) 0.022(2) 0.0217(15) -0.0173(18)
C57 0.0471(17) 0.0373(14) 0.0486(19) -0.0048(12) 0.0356(16) -0.0106(12)
C58 0.0206(11) 0.0397(13) 0.0163(11) 0.0059(9) 0.0024(9) 0.0004(9)
C59 0.0252(12) 0.0452(15) 0.0142(11) 0.0017(10) 0.0016(10) 0.0023(10)
C60 0.0259(11) 0.0282(11) 0.0168(11) -0.0030(8) 0.0076(9) 0.0046(8)
C61 0.0284(12) 0.0284(11) 0.0215(12) -0.0059(9) 0.0115(10) 0.0019(9)
C62 0.0325(13) 0.0387(14) 0.0287(14) -0.0077(10) 0.0179(12) 0.0004(10)
C63 0.0406(15) 0.0444(15) 0.0302(14) -0.0040(12) 0.0188(13) 0.0101(12)
C64 0.0465(16) 0.0307(12) 0.0336(15) -0.0071(11) 0.0185(13) 0.0077(11)
C65 0.0376(14) 0.0261(11) 0.0230(12) -0.0045(9) 0.0119(11) -0.0007(9)
C66 0.0491(18) 0.0289(13) 0.0488(19) -0.0043(12) 0.0201(16) -0.0056(12)
C67 0.064(2) 0.058(2) 0.069(3) -0.0084(17) 0.047(2) 0.0163(17)
C68 0.0399(16) 0.0336(14) 0.0490(19) -0.0075(13) 0.0274(16) 0.0008(11)
O3 0.0220(9) 0.0534(12) 0.0134(9) -0.0028(8) 0.0075(8) -0.0110(8)
N5 0.0183(9) 0.0373(11) 0.0150(10) 0.0006(8) 0.0105(8) -0.0025(8)
N6 0.0154(8) 0.0300(10) 0.0174(10) -0.0029(7) 0.0095(8) -0.0015(7)
C69 0.0144(9) 0.0226(10) 0.0155(10) -0.0001(7) 0.0091(9) 0.0005(7)
C70 0.0165(9) 0.0235(10) 0.0163(11) -0.0018(8) 0.0103(9) -0.0005(7)
C71 0.0119(8) 0.0233(10) 0.0128(10) -0.0004(8) 0.0043(8) 0.0004(7)
C72 0.0149(9) 0.0261(11) 0.0129(10) -0.0029(8) 0.0055(9) -0.0023(7)
C73 0.0177(10) 0.0298(12) 0.0214(12) 0.0015(9) 0.0067(10) -0.0033(9)
C74 0.0203(12) 0.0417(16) 0.0280(16) 0.0076(12) 0.0096(12) 0.0040(11)
C75 0.0229(13) 0.0499(18) 0.0369(18) 0.0096(14) 0.0120(13) -0.0103(12)
C76 0.0305(15) 0.0326(14) 0.0344(17) -0.0129(12) 0.0041(14) -0.0063(11)
C77 0.0163(9) 0.0267(10) 0.0177(11) -0.0001(8) 0.0104(9) 0.0006(7)
C78 0.0201(10) 0.0274(10) 0.0188(11) -0.0011(8) 0.0125(10) -0.0006(8)
C79 0.0256(12) 0.0400(13) 0.0182(11) 0.0017(9) 0.0137(10) 0.0007(9)
C80 0.0322(13) 0.0491(14) 0.0261(13) 0.0040(10) 0.0195(12) -0.0036(10)
C81 0.066(2) 0.0572(18) 0.0359(17) -0.0097(13) 0.0404(18) -0.0063(15)
C82 0.0438(17) 0.0496(17) 0.0282(16) 0.0122(12) 0.0217(15) 0.0080(13)
C83 0.0156(9) 0.0318(12) 0.0143(10) 0.0009(8) 0.0091(9) 0.0017(8)
C84 0.0219(11) 0.0328(12) 0.0194(11) 0.0024(9) 0.0130(10) 0.0001(8)
C85 0.0271(11) 0.0313(12) 0.0291(13) 0.0032(9) 0.0194(11) 0.0007(9)
C86 0.0264(12) 0.0370(13) 0.0289(14) 0.0049(10) 0.0199(11) 0.0004(9)
C87 0.0226(11) 0.0359(13) 0.0259(13) 0.0031(10) 0.0163(11) 0.0028(9)
C88 0.0211(11) 0.0309(12) 0.0209(12) 0.0035(9) 0.0129(10) 0.0024(9)
C89 0.0392(16) 0.0270(12) 0.055(2) 0.0079(12) 0.0331(16) 0.0077(11)
C90 0.0427(17) 0.0532(18) 0.079(3) 0.0097(17) 0.049(2) 0.0008(13)
C91 0.0305(13) 0.0346(13) 0.0389(16) 0.0031(11) 0.0235(13) 0.0065(10)
C92 0.0204(11) 0.0450(15) 0.0178(12) 0.0007(10) 0.0113(11) -0.0018(10)
C93 0.0182(10) 0.0423(14) 0.0164(11) -0.0034(9) 0.0093(10) -0.0031(9)
C94 0.0135(9) 0.0297(11) 0.0150(10) -0.0018(8) 0.0078(9) 0.0007(8)
C95 0.0184(10) 0.0270(10) 0.0241(11) -0.0019(8) 0.0123(10) -0.0002(8)
C96 0.0228(11) 0.0353(12) 0.0295(13) -0.0057(10) 0.0167(11) 0.0021(9)
C97 0.0182(10) 0.0417(13) 0.0231(12) -0.0012(9) 0.0136(10) 0.0007(9)
C98 0.0215(11) 0.0345(12) 0.0252(13) 0.0024(9) 0.0153(11) -0.0009(9)
C99 0.0192(10) 0.0252(10) 0.0199(11) 0.0002(8) 0.0107(10) 0.0021(8)
C100 0.0421(16) 0.0277(12) 0.0480(19) 0.0013(12) 0.0327(16) 0.0019(11)
C101 0.0344(15) 0.0646(19) 0.0457(19) -0.0002(14) 0.0330(16) 0.0038(13)
C102 0.0305(13) 0.0265(11) 0.0498(17) -0.0014(10) 0.0256(13) -0.0008(9)
O4 0.0218(9) 0.0572(13) 0.0168(9) 0.0024(8) 0.0093(8) 0.0073(8)
N7 0.0124(8) 0.0325(10) 0.0135(9) 0.0053(7) 0.0060(7) 0.0013(7)
N8 0.0174(9) 0.0352(11) 0.0127(9) 0.0007(7) 0.0085(8) 0.0016(7)
C103 0.0143(9) 0.0235(10) 0.0150(10) 0.0021(7) 0.0085(9) -0.0013(7)
C104 0.0113(8) 0.0225(9) 0.0123(9) 0.0025(7) 0.0047(8) -0.0013(7)
C105 0.0162(9) 0.0337(11) 0.0176(11) 0.0013(8) 0.0104(9) -0.0027(8)
C106 0.0175(10) 0.0315(11) 0.0161(10) 0.0020(8) 0.0090(9) -0.0023(8)
C107 0.0267(12) 0.0531(15) 0.0177(11) -0.0006(10) 0.0154(10) -0.0036(10)
C108 0.0485(18) 0.0486(16) 0.0286(15) -0.0077(12) 0.0229(15) -0.0060(13)
C109 0.0395(17) 0.136(4) 0.0359(17) -0.008(2) 0.0283(16) 0.0140(19)
C110 0.065(2) 0.072(2) 0.0284(15) 0.0002(13) 0.0308(16) -0.0277(17)
C111 0.0161(9) 0.0203(9) 0.0208(11) 0.0014(8) 0.0109(9) -0.0007(7)
C112 0.0181(10) 0.0232(10) 0.0193(11) -0.0019(8) 0.0102(10) -0.0031(8)
C113 0.0132(9) 0.0277(11) 0.0216(12) 0.0006(9) 0.0053(9) 0.0006(8)
C114 0.0192(11) 0.0435(15) 0.0362(16) -0.0075(12) 0.0145(12) 0.0002(10)
C115 0.0164(11) 0.0364(15) 0.0321(16) -0.0074(12) 0.0073(12) -0.0071(10)
C116 0.0313(14) 0.0444(17) 0.0331(16) 0.0127(12) 0.0110(14) 0.0089(12)
C117 0.0124(9) 0.0343(11) 0.0154(10) 0.0043(8) 0.0064(8) -0.0030(7)
C118 0.0171(10) 0.0428(13) 0.0206(12) -0.0012(9) 0.0108(10) -0.0040(9)
C119 0.0200(10) 0.0514(15) 0.0240(12) -0.0031(10) 0.0144(10) -0.0053(10)
C120 0.0222(12) 0.0574(17) 0.0232(13) 0.0020(11) 0.0143(11) -0.0080(11)
C121 0.0224(11) 0.0434(13) 0.0250(12) 0.0073(10) 0.0122(11) -0.0075(9)
C122 0.0175(10) 0.0333(11) 0.0206(11) 0.0053(8) 0.0080(9) -0.0037(8)
C123 0.0300(13) 0.0294(11) 0.0459(16) 0.0068(11) 0.0219(13) -0.0004(9)
C124 0.0356(16) 0.083(2) 0.0395(17) 0.0007(15) 0.0297(15) -0.0144(14)
C125 0.0334(13) 0.0373(13) 0.0412(17) -0.0039(11) 0.0263(13) -0.0060(10)
C126 0.0170(11) 0.0477(15) 0.0145(11) 0.0068(10) 0.0069(10) 0.0032(9)
C127 0.0181(10) 0.0512(15) 0.0118(11) 0.0041(10) 0.0073(9) 0.0033(10)
C128 0.0189(10) 0.0280(11) 0.0158(11) -0.0012(8) 0.0111(9) 0.0001(8)
C129 0.0228(11) 0.0300(12) 0.0221(12) -0.0040(9) 0.0156(10) -0.0015(9)
C130 0.0235(11) 0.0430(14) 0.0287(14) -0.0066(11) 0.0195(12) -0.0050(10)
C131 0.0248(12) 0.0442(14) 0.0302(14) -0.0042(11) 0.0191(12) -0.0010(10)
C132 0.0304(12) 0.0304(12) 0.0314(14) -0.0072(10) 0.0208(12) 0.0003(9)
C133 0.0254(11) 0.0271(11) 0.0225(12) -0.0030(9) 0.0144(11) -0.0020(9)
C134 0.0329(13) 0.0316(13) 0.0352(15) -0.0042(11) 0.0205(13) -0.0093(10)
C135 0.0378(16) 0.0552(19) 0.068(2) -0.0162(17) 0.0392(18) -0.0032(13)
C136 0.0424(16) 0.0296(13) 0.055(2) -0.0073(13) 0.0363(17) -0.0063(11)
O5 0.0219(9) 0.0626(13) 0.0122(8) 0.0015(8) 0.0051(8) -0.0092(8)
N9 0.0178(9) 0.0360(11) 0.0156(9) 0.0001(8) 0.0085(8) -0.0009(7)
N10 0.0156(8) 0.0278(9) 0.0166(9) -0.0022(7) 0.0091(8) 0.0005(6)
C137 0.0148(9) 0.0188(9) 0.0148(10) 0.0005(7) 0.0067(8) 0.0016(7)
C138 0.0186(9) 0.0206(9) 0.0163(10) 0.0007(7) 0.0103(9) 0.0017(7)
C139 0.0137(8) 0.0232(10) 0.0122(9) 0.0014(7) 0.0046(8) 0.0018(7)
C140 0.0151(9) 0.0258(10) 0.0146(10) -0.0021(8) 0.0044(8) -0.0021(7)
C141 0.0188(10) 0.0307(12) 0.0227(12) 0.0031(9) 0.0050(10) -0.0011(9)
C142 0.0211(12) 0.0443(17) 0.0324(16) 0.0143(13) 0.0067(12) 0.0037(11)
C143 0.0298(13) 0.0369(14) 0.0304(15) -0.0110(11) 0.0053(12) -0.0101(10)
C144 0.0192(11) 0.0415(14) 0.0335(15) 0.0045(11) 0.0103(11) -0.0057(9)
C145 0.0191(10) 0.0277(10) 0.0169(10) -0.0010(8) 0.0098(9) 0.0012(7)
C146 0.0206(10) 0.0291(11) 0.0173(11) -0.0001(8) 0.0116(9) 0.0028(8)
C147 0.0293(12) 0.0509(15) 0.0200(12) -0.0006(10) 0.0153(11) 0.0016(10)
C148 0.073(2) 0.0413(16) 0.0295(16) 0.0114(12) 0.0337(17) 0.0111(15)
C149 0.046(2) 0.203(6) 0.0296(17) -0.004(2) 0.0262(17) -0.045(3)
C150 0.092(3) 0.062(2) 0.0336(17) 0.0045(14) 0.043(2) 0.0289(19)
C151 0.0196(10) 0.0293(11) 0.0152(10) 0.0023(8) 0.0095(9) -0.0003(8)
C152 0.0278(11) 0.0288(11) 0.0212(12) 0.0027(8) 0.0113(10) 0.0016(9)
C153 0.0355(13) 0.0324(13) 0.0320(14) 0.0059(10) 0.0174(12) -0.0058(10)
C154 0.0321(12) 0.0394(13) 0.0288(13) 0.0075(10) 0.0195(11) -0.0071(10)
C155 0.0252(11) 0.0328(12) 0.0271(13) 0.0061(9) 0.0165(10) 0.0033(9)
C156 0.0255(11) 0.0280(11) 0.0210(12) 0.0032(9) 0.0142(10) 0.0023(8)
C157 0.0432(16) 0.0276(13) 0.060(2) 0.0094(13) 0.0375(17) 0.0045(11)
C158 0.0447(18) 0.068(2) 0.070(3) 0.0133(19) 0.0408(19) -0.0114(15)
C159 0.0405(15) 0.0317(13) 0.0470(18) 0.0045(12) 0.0232(15) 0.0041(11)
C160 0.0227(11) 0.0404(13) 0.0158(11) -0.0014(9) 0.0084(10) -0.0023(9)
C161 0.0202(11) 0.0361(12) 0.0166(11) -0.0045(9) 0.0078(10) -0.0021(9)
C162 0.0149(9) 0.0259(10) 0.0168(10) -0.0027(7) 0.0078(8) 0.0011(7)
C163 0.0198(10) 0.0302(11) 0.0257(12) -0.0028(9) 0.0108(10) 0.0044(8)
C164 0.0241(11) 0.0390(13) 0.0296(13) -0.0058(10) 0.0132(11) 0.0090(9)
C165 0.0204(11) 0.0598(17) 0.0225(12) -0.0038(11) 0.0125(11) 0.0087(11)
C166 0.0236(11) 0.0460(14) 0.0232(12) 0.0016(10) 0.0153(10) 0.0008(9)
C167 0.0195(10) 0.0281(10) 0.0195(10) -0.0003(8) 0.0116(9) 0.0021(8)
C168 0.0350(13) 0.0277(11) 0.0401(15) 0.0011(10) 0.0266(13) -0.0002(9)
C169 0.0378(16) 0.076(2) 0.0460(19) -0.0008(15) 0.0305(16) 0.0146(14)
C170 0.0355(14) 0.0276(11) 0.0469(16) -0.0002(10) 0.0237(13) 0.0037(9)
O6 0.0244(9) 0.0506(12) 0.0156(9) -0.0028(8) 0.0085(8) -0.0116(8)
N11 0.0136(8) 0.0283(9) 0.0123(8) -0.0033(7) 0.0054(7) -0.0016(6)
N12 0.0178(9) 0.0360(11) 0.0126(9) 0.0006(7) 0.0066(8) -0.0025(7)
C171 0.0159(9) 0.0207(9) 0.0132(10) -0.0008(7) 0.0078(8) 0.0006(7)
C172 0.0137(8) 0.0208(9) 0.0123(9) 0.0007(7) 0.0051(8) 0.0022(7)
C173 0.0161(9) 0.0239(9) 0.0155(10) 0.0010(7) 0.0091(9) 0.0026(7)
C174 0.0185(10) 0.0283(11) 0.0160(11) -0.0007(8) 0.0092(9) 0.0013(8)
C175 0.0274(11) 0.0322(11) 0.0174(11) 0.0027(8) 0.0150(10) 0.0049(9)
C176 0.0305(14) 0.0473(16) 0.0292(15) 0.0175(12) 0.0148(13) 0.0103(12)
C177 0.0386(15) 0.0603(17) 0.0341(16) 0.0019(12) 0.0276(14) -0.0070(12)
C178 0.0550(18) 0.0460(15) 0.0289(15) -0.0019(11) 0.0287(15) 0.0091(12)
C179 0.0212(10) 0.0197(9) 0.0187(11) 0.0014(8) 0.0116(9) 0.0004(7)
C180 0.0195(10) 0.0216(10) 0.0211(11) 0.0029(8) 0.0104(10) 0.0011(7)
C181 0.0169(10) 0.0277(11) 0.0207(12) -0.0014(9) 0.0044(9) -0.0038(8)
C182 0.0222(12) 0.0572(19) 0.0362(16) 0.0099(14) 0.0115(13) -0.0092(11)
C183 0.0347(15) 0.0428(17) 0.0368(18) -0.0148(13) 0.0105(14) -0.0092(12)
C184 0.0195(12) 0.0396(15) 0.0302(16) 0.0060(12) 0.0056(12) 0.0040(10)
C185 0.0139(9) 0.0201(9) 0.0164(10) -0.0009(7) 0.0061(8) 0.0012(7)
C186 0.0189(10) 0.0227(10) 0.0206(11) 0.0009(8) 0.0104(9) 0.0002(7)
C187 0.0206(10) 0.0337(12) 0.0240(12) 0.0014(9) 0.0135(10) -0.0005(8)
C188 0.0209(11) 0.0431(13) 0.0251(13) -0.0034(10) 0.0137(11) 0.0042(9)
C189 0.0230(11) 0.0306(11) 0.0337(14) -0.0092(10) 0.0153(11) 0.0017(9)
C190 0.0173(10) 0.0240(10) 0.0248(11) -0.0043(8) 0.0091(9) 0.0014(7)
C191 0.0312(13) 0.0211(11) 0.0524(17) -0.0042(10) 0.0250(13) -0.0004(9)
C192 0.0306(14) 0.0647(19) 0.0436(18) -0.0095(14) 0.0272(15) 0.0028(12)
C193 0.0333(13) 0.0212(10) 0.0411(16) -0.0013(10) 0.0251(13) -0.0001(9)
C194 0.0178(10) 0.0427(14) 0.0133(11) -0.0055(9) 0.0054(9) -0.0046(9)
C195 0.0233(12) 0.0518(16) 0.0102(11) -0.0038(10) 0.0048(10) -0.0047(10)
C196 0.0249(11) 0.0310(12) 0.0165(11) 0.0023(8) 0.0127(10) -0.0027(8)
C197 0.0266(11) 0.0342(13) 0.0221(12) 0.0043(9) 0.0159(11) 0.0014(9)
C198 0.0284(13) 0.0449(15) 0.0308(15) 0.0064(11) 0.0200(12) 0.0049(11)
C199 0.0269(12) 0.0504(16) 0.0297(14) 0.0028(11) 0.0187(12) -0.0051(11)
C200 0.0378(14) 0.0322(12) 0.0312(14) 0.0040(10) 0.0223(13) -0.0041(10)
C201 0.0276(11) 0.0300(11) 0.0195(11) 0.0027(8) 0.0142(10) 0.0011(8)
C202 0.0395(15) 0.0341(13) 0.0353(15) 0.0040(11) 0.0215(13) 0.0067(11)
C203 0.0429(17) 0.063(2) 0.065(2) 0.0087(17) 0.0393(18) -0.0062(14)
C204 0.0474(18) 0.0347(15) 0.052(2) 0.0078(13) 0.0355(17) 0.0037(12)

loop_
_atom_type_symbol
_atom_type_description
_atom_type_scat_dispersion_real
_atom_type_scat_dispersion_imag
_atom_type_scat_source
C C 0.0033 0.0016 'International Tables Vol C Tables 4.2.6.8 and 6.1.1.4'
H H 0.0000 0.0000 'International Tables Vol C Tables 4.2.6.8 and 6.1.1.4'
N N 0.0061 0.0033 'International Tables Vol C Tables 4.2.6.8 and 6.1.1.4'
O O 0.0106 0.0060 'International Tables Vol C Tables 4.2.6.8 and 6.1.1.4'

loop_
_geom_angle_atom_site_label_1
_geom_angle_atom_site_label_2
_geom_angle_atom_site_label_3
_geom_angle
C4 O1 C10 118.1(2)
C1 N1 C15 130.1(2)
C1 N1 C24 108.8(2)
C24 N1 C15 121.0(2)
C1 N2 C26 125.1(2)
C25 N2 C1 108.1(2)
C25 N2 C26 118.7(2)
N1 C1 N2 105.0(2)
C2 C1 N1 128.7(2)
C2 C1 N2 126.2(2)
C1 C2 C3 123.8(2)
C1 C2 C9 122.7(2)
C9 C2 C3 113.5(2)
C2 C3 H3 119.3
C4 C3 C2 121.5(2)
C4 C3 H3 119.3
O1 C4 C5 110.6(2)
C3 C4 O1 122.5(2)
C3 C4 C5 126.9(3)
C4 C5 C6 107.7(2)
C4 C5 C7 112.3(3)
C4 C5 C8 109.3(3)
C6 C5 C8 109.1(3)
C7 C5 C6 109.1(3)
C7 C5 C8 109.2(3)
C5 C6 H6A 109.5
C5 C6 H6B 109.5
C5 C6 H6C 109.5
H6A C6 H6B 109.5
H6A C6 H6C 109.5
H6B C6 H6C 109.5
C5 C7 H7A 109.5
C5 C7 H7B 109.5
C5 C7 H7C 109.5
H7A C7 H7B 109.5
H7A C7 H7C 109.5
H7B C7 H7C 109.5
C5 C8 H8A 109.5
C5 C8 H8B 109.5
C5 C8 H8C 109.5
H8A C8 H8B 109.5
H8A C8 H8C 109.5
H8B C8 H8C 109.5
C2 C9 H9 118.6
C10 C9 C2 122.8(3)
C10 C9 H9 118.6
O1 C10 C11 110.4(2)
C9 C10 O1 121.5(3)
C9 C10 C11 128.1(3)
C10 C11 C12 109.1(2)
C10 C11 C13 109.3(3)
C10 C11 C14 111.3(3)
C12 C11 C13 108.9(3)
C12 C11 C14 107.0(3)
C13 C11 C14 111.2(3)
C11 C12 H12A 109.5
C11 C12 H12B 109.5
C11 C12 H12C 109.5
H12A C12 H12B 109.5
H12A C12 H12C 109.5
H12B C12 H12C 109.5
C11 C13 H13A 109.5
C11 C13 H13B 109.5
C11 C13 H13C 109.5
H13A C13 H13B 109.5
H13A C13 H13C 109.5
H13B C13 H13C 109.5
C11 C14 H14A 109.5
C11 C14 H14B 109.5
C11 C14 H14C 109.5
H14A C14 H14B 109.5
H14A C14 H14C 109.5
H14B C14 H14C 109.5
C16 C15 N1 120.3(3)
C16 C15 C20 120.6(3)
C20 C15 N1 119.0(3)
C15 C16 C23 120.0(3)
C17 C16 C15 119.3(3)
C17 C16 C23 120.7(3)
C16 C17 H17 118.6
C16 C17 C18 122.8(3)
C18 C17 H17 118.6
C17 C18 C19 117.0(3)
C17 C18 C22 122.0(3)
C19 C18 C22 121.1(3)
C18 C19 H19 119.0
C20 C19 C18 122.1(3)
C20 C19 H19 119.0
C15 C20 C21 120.3(3)
C19 C20 C15 118.2(3)
C19 C20 C21 121.5(3)
C20 C21 H21A 109.5
C20 C21 H21B 109.5
C20 C21 H21C 109.5
H21A C21 H21B 109.5
H21A C21 H21C 109.5
H21B C21 H21C 109.5
C18 C22 H22A 109.5
C18 C22 H22B 109.5
C18 C22 H22C 109.5
H22A C22 H22B 109.5
H22A C22 H22C 109.5
H22B C22 H22C 109.5
C16 C23 H23A 109.5
C16 C23 H23B 109.5
C16 C23 H23C 109.5
H23A C23 H23B 109.5
H23A C23 H23C 109.5
H23B C23 H23C 109.5
N1 C24 H24 125.5
C25 C24 N1 109.0(3)
C25 C24 H24 125.5
N2 C25 H25 125.5
C24 C25 N2 109.1(3)
C24 C25 H25 125.5
C27 C26 N2 118.8(3)
C31 C26 N2 118.9(2)
C31 C26 C27 122.2(3)
C26 C27 C28 117.3(3)
C26 C27 C34 121.0(3)
C28 C27 C34 121.7(3)
C27 C28 H28 119.1
C29 C28 C27 121.7(3)
C29 C28 H28 119.1
C28 C29 C33 120.5(3)
C30 C29 C28 119.2(3)
C30 C29 C33 120.3(4)
C29 C30 H30 119.5
C29 C30 C31 120.9(3)
C31 C30 H30 119.5
C26 C31 C30 118.7(3)
C26 C31 C32 121.6(2)
C30 C31 C32 119.6(3)
C31 C32 H32A 109.5
C31 C32 H32B 109.5
C31 C32 H32C 109.5
H32A C32 H32B 109.5
H32A C32 H32C 109.5
H32B C32 H32C 109.5
C29 C33 H33A 109.5
C29 C33 H33B 109.5
C29 C33 H33C 109.5
H33A C33 H33B 109.5
H33A C33 H33C 109.5
H33B C33 H33C 109.5
C27 C34 H34A 109.5
C27 C34 H34B 109.5
C27 C34 H34C 109.5
H34A C34 H34B 109.5
H34A C34 H34C 109.5
H34B C34 H34C 109.5
C38 O2 C44 117.8(2)
C35 N3 C49 126.7(2)
C58 N3 C35 108.3(2)
C58 N3 C49 119.2(2)
C35 N4 C60 128.4(2)
C59 N4 C35 109.4(2)
C59 N4 C60 122.1(2)
N4 C35 N3 104.6(2)
C36 C35 N3 126.2(2)
C36 C35 N4 129.1(2)
C35 C36 C37 122.2(2)
C35 C36 C43 124.5(2)
C37 C36 C43 113.1(2)
C36 C37 H37 118.6
C38 C37 C36 122.7(2)
C38 C37 H37 118.6
O2 C38 C39 110.8(2)
C37 C38 O2 121.3(3)
C37 C38 C39 128.0(3)
C38 C39 C40 110.9(3)
C38 C39 C41 111.5(3)
C38 C39 C42 109.1(3)
C41 C39 C40 109.3(4)
C41 C39 C42 110.0(3)
C42 C39 C40 105.9(3)
C39 C40 H40A 109.5
C39 C40 H40B 109.5
C39 C40 H40C 109.5
H40A C40 H40B 109.5
H40A C40 H40C 109.5
H40B C40 H40C 109.5
C39 C41 H41A 109.5
C39 C41 H41B 109.5
C39 C41 H41C 109.5
H41A C41 H41B 109.5
H41A C41 H41C 109.5
H41B C41 H41C 109.5
C39 C42 H42A 109.5
C39 C42 H42B 109.5
C39 C42 H42C 109.5
H42A C42 H42B 109.5
H42A C42 H42C 109.5
H42B C42 H42C 109.5
C36 C43 H43 119.0
C44 C43 C36 121.9(3)
C44 C43 H43 119.0
O2 C44 C45 109.3(2)
C43 C44 O2 122.5(2)
C43 C44 C45 128.2(3)
C44 C45 C46 111.1(2)
C44 C45 C47 108.5(3)
C44 C45 C48 108.4(2)
C46 C45 C47 110.1(3)
C46 C45 C48 109.4(3)
C48 C45 C47 109.4(3)
C45 C46 H46A 109.5
C45 C46 H46B 109.5
C45 C46 H46C 109.5
H46A C46 H46B 109.5
H46A C46 H46C 109.5
H46B C46 H46C 109.5
C45 C47 H47A 109.5
C45 C47 H47B 109.5
C45 C47 H47C 109.5
H47A C47 H47B 109.5
H47A C47 H47C 109.5
H47B C47 H47C 109.5
C45 C48 H48A 109.5
C45 C48 H48B 109.5
C45 C48 H48C 109.5
H48A C48 H48B 109.5
H48A C48 H48C 109.5
H48B C48 H48C 109.5
C50 C49 N3 120.1(2)
C50 C49 C54 121.0(3)
C54 C49 N3 118.8(3)
C49 C50 C51 118.6(3)
C49 C50 C57 120.7(2)
C51 C50 C57 120.7(3)
C50 C51 H51 119.1
C50 C51 C52 121.8(3)
C52 C51 H51 119.1
C51 C52 C56 119.2(4)
C53 C52 C51 117.9(3)
C53 C52 C56 122.9(3)
C52 C53 H53 118.3
C52 C53 C54 123.4(3)
C54 C53 H53 118.3
C49 C54 C55 120.6(3)
C53 C54 C49 117.3(3)
C53 C54 C55 122.1(3)
C54 C55 H55A 109.5
C54 C55 H55B 109.5
C54 C55 H55C 109.5
H55A C55 H55B 109.5
H55A C55 H55C 109.5
H55B C55 H55C 109.5
C52 C56 H56A 109.5
C52 C56 H56B 109.5
C52 C56 H56C 109.5
H56A C56 H56B 109.5
H56A C56 H56C 109.5
H56B C56 H56C 109.5
C50 C57 H57A 109.5
C50 C57 H57B 109.5
C50 C57 H57C 109.5
H57A C57 H57B 109.5
H57A C57 H57C 109.5
H57B C57 H57C 109.5
N3 C58 H58 125.4
C59 C58 N3 109.2(2)
C59 C58 H58 125.4
N4 C59 H59 125.7
C58 C59 N4 108.6(3)
C58 C59 H59 125.7
N4 C60 C65 118.4(3)
C61 C60 N4 120.8(2)
C61 C60 C65 120.7(2)
C60 C61 C68 120.2(3)
C62 C61 C60 119.0(3)
C62 C61 C68 120.7(3)
C61 C62 H62 119.2
C63 C62 C61 121.6(3)
C63 C62 H62 119.2
C62 C63 C67 120.5(3)
C64 C63 C62 118.3(3)
C64 C63 C67 121.2(3)
C63 C64 H64 118.4
C63 C64 C65 123.1(3)
C65 C64 H64 118.4
C60 C65 C66 120.9(3)
C64 C65 C60 117.2(3)
C64 C65 C66 121.9(3)
C65 C66 H66A 109.5
C65 C66 H66B 109.5
C65 C66 H66C 109.5
H66A C66 H66B 109.5
H66A C66 H66C 109.5
H66B C66 H66C 109.5
C63 C67 H67A 109.5
C63 C67 H67B 109.5
C63 C67 H67C 109.5
H67A C67 H67B 109.5
H67A C67 H67C 109.5
H67B C67 H67C 109.5
C61 C68 H68A 109.5
C61 C68 H68B 109.5
C61 C68 H68C 109.5
H68A C68 H68B 109.5
H68A C68 H68C 109.5
H68B C68 H68C 109.5
C72 O3 C78 117.5(2)
C69 N5 C83 129.0(2)
C92 N5 C69 110.0(2)
C92 N5 C83 121.0(2)
C69 N6 C94 125.1(2)
C93 N6 C69 108.9(2)
C93 N6 C94 118.4(2)
N5 C69 N6 104.1(2)
C70 C69 N5 129.2(2)
C70 C69 N6 126.6(2)
C69 C70 C71 124.7(2)
C69 C70 C77 122.7(2)
C71 C70 C77 112.6(2)
C70 C71 H71 119.1
C72 C71 C70 121.8(2)
C72 C71 H71 119.1
O3 C72 C73 110.0(2)
C71 C72 O3 122.3(2)
C71 C72 C73 127.8(2)
C72 C73 C74 108.3(2)
C72 C73 C75 111.8(2)
C72 C73 C76 109.7(2)
C75 C73 C74 109.0(3)
C76 C73 C74 108.9(3)
C76 C73 C75 109.1(3)
C73 C74 H74A 109.5
C73 C74 H74B 109.5
C73 C74 H74C 109.5
H74A C74 H74B 109.5
H74A C74 H74C 109.5
H74B C74 H74C 109.5
C73 C75 H75A 109.5
C73 C75 H75B 109.5
C73 C75 H75C 109.5
H75A C75 H75B 109.5
H75A C75 H75C 109.5
H75B C75 H75C 109.5
C73 C76 H76A 109.5
C73 C76 H76B 109.5
C73 C76 H76C 109.5
H76A C76 H76B 109.5
H76A C76 H76C 109.5
H76B C76 H76C 109.5
C70 C77 H77 118.6
C78 C77 C70 122.7(2)
C78 C77 H77 118.6
O3 C78 C79 109.2(2)
C77 C78 O3 122.2(2)
C77 C78 C79 128.6(2)
C78 C79 C80 110.0(2)
C78 C79 C81 110.0(3)
C78 C79 C82 108.6(2)
C80 C79 C82 107.8(3)
C81 C79 C80 109.8(3)
C81 C79 C82 110.5(3)
C79 C80 H80A 109.5
C79 C80 H80B 109.5
C79 C80 H80C 109.5
H80A C80 H80B 109.5
H80A C80 H80C 109.5
H80B C80 H80C 109.5
C79 C81 H81A 109.5
C79 C81 H81B 109.5
C79 C81 H81C 109.5
H81A C81 H81B 109.5
H81A C81 H81C 109.5
H81B C81 H81C 109.5
C79 C82 H82A 109.5
C79 C82 H82B 109.5
C79 C82 H82C 109.5
H82A C82 H82B 109.5
H82A C82 H82C 109.5
H82B C82 H82C 109.5
C84 C83 N5 119.1(2)
C84 C83 C88 121.6(2)
C88 C83 N5 119.3(2)
C83 C84 C85 118.9(2)
C83 C84 C91 121.6(2)
C85 C84 C91 119.5(3)
C84 C85 H85 119.3
C84 C85 C86 121.4(3)
C86 C85 H85 119.3
C85 C86 C90 120.1(3)
C87 C86 C85 118.2(2)
C87 C86 C90 121.7(3)
C86 C87 H87 119.0
C88 C87 C86 122.0(3)
C88 C87 H87 119.0
C83 C88 C89 121.0(2)
C87 C88 C83 117.9(2)
C87 C88 C89 121.1(3)
C88 C89 H89A 109.5
C88 C89 H89B 109.5
C88 C89 H89C 109.5
H89A C89 H89B 109.5
H89A C89 H89C 109.5
H89B C89 H89C 109.5
C86 C90 H90A 109.5
C86 C90 H90B 109.5
C86 C90 H90C 109.5
H90A C90 H90B 109.5
H90A C90 H90C 109.5
H90B C90 H90C 109.5
C84 C91 H91A 109.5
C84 C91 H91B 109.5
C84 C91 H91C 109.5
H91A C91 H91B 109.5
H91A C91 H91C 109.5
H91B C91 H91C 109.5
N5 C92 H92 125.8
C93 C92 N5 108.4(3)
C93 C92 H92 125.8
N6 C93 H93 125.7
C92 C93 N6 108.6(3)
C92 C93 H93 125.7
C95 C94 N6 120.2(2)
C95 C94 C99 121.4(2)
C99 C94 N6 118.2(2)
C94 C95 C96 118.8(2)
C94 C95 C102 120.7(2)
C96 C95 C102 120.5(2)
C95 C96 H96 119.4
C95 C96 C97 121.1(3)
C97 C96 H96 119.4
C96 C97 C101 120.1(3)
C98 C97 C96 118.5(2)
C98 C97 C101 121.4(3)
C97 C98 H98 119.1
C97 C98 C99 121.8(2)
C99 C98 H98 119.1
C94 C99 C98 118.3(2)
C94 C99 C100 120.8(2)
C98 C99 C100 120.9(2)
C99 C100 H10A 109.5
C99 C100 H10B 109.5
C99 C100 H10C 109.5
H10A C100 H10B 109.5
H10A C100 H10C 109.5
H10B C100 H10C 109.5
C97 C101 H10D 109.5
C97 C101 H10E 109.5
C97 C101 H10F 109.5
H10D C101 H10E 109.5
H10D C101 H10F 109.5
H10E C101 H10F 109.5
C95 C102 H10G 109.5
C95 C102 H10H 109.5
C95 C102 H10I 109.5
H10G C102 H10H 109.5
H10G C102 H10I 109.5
H10H C102 H10I 109.5
C106 O4 C112 117.7(2)
C103 N7 C117 125.5(2)
C126 N7 C103 109.0(2)
C126 N7 C117 118.6(2)
C103 N8 C128 128.2(2)
C127 N8 C103 109.9(2)
C127 N8 C128 121.9(2)
N7 C103 N8 103.9(2)
C104 C103 N7 127.0(2)
C104 C103 N8 129.1(2)
C103 C104 C105 122.8(2)
C103 C104 C111 124.4(2)
C105 C104 C111 112.6(2)
C104 C105 H105 118.7
C106 C105 C104 122.5(2)
C106 C105 H105 118.7
O4 C106 C107 109.8(2)
C105 C106 O4 122.4(2)
C105 C106 C107 127.8(3)
C106 C107 C108 110.8(2)
C106 C107 C109 110.3(3)
C106 C107 C110 108.8(3)
C109 C107 C108 109.7(3)
C109 C107 C110 109.1(3)
C110 C107 C108 108.1(3)
C107 C108 H10J 109.5
C107 C108 H10K 109.5
C107 C108 H10L 109.5
H10J C108 H10K 109.5
H10J C108 H10L 109.5
H10K C108 H10L 109.5
C107 C109 H10M 109.5
C107 C109 H10N 109.5
C107 C109 H10O 109.5
H10M C109 H10N 109.5
H10M C109 H10O 109.5
H10N C109 H10O 109.5
C107 C110 H11A 109.5
C107 C110 H11B 109.5
C107 C110 H11C 109.5
H11A C110 H11B 109.5
H11A C110 H11C 109.5
H11B C110 H11C 109.5
C104 C111 H111 118.9
C112 C111 C104 122.3(2)
C112 C111 H111 118.9
O4 C112 C113 109.3(2)
C111 C112 O4 122.4(2)
C111 C112 C113 128.3(2)
C112 C113 C114 110.7(2)
C112 C113 C115 108.4(2)
C112 C113 C116 109.7(2)
C115 C113 C114 109.0(2)
C116 C113 C114 109.7(3)
C116 C113 C115 109.3(3)
C113 C114 H11D 109.5
C113 C114 H11E 109.5
C113 C114 H11F 109.5
H11D C114 H11E 109.5
H11D C114 H11F 109.5
H11E C114 H11F 109.5
C113 C115 H11G 109.5
C113 C115 H11H 109.5
C113 C115 H11I 109.5
H11G C115 H11H 109.5
H11G C115 H11I 109.5
H11H C115 H11I 109.5
C113 C116 H11J 109.5
C113 C116 H11K 109.5
C113 C116 H11L 109.5
H11J C116 H11K 109.5
H11J C116 H11L 109.5
H11K C116 H11L 109.5
C118 C117 N7 119.5(2)
C118 C117 C122 121.1(2)
C122 C117 N7 119.3(2)
C117 C118 C119 118.2(3)
C117 C118 C125 121.9(2)
C119 C118 C125 120.0(3)
C118 C119 H119 119.1
C118 C119 C120 121.8(3)
C120 C119 H119 119.1
C119 C120 C124 119.3(3)
C121 C120 C119 118.1(3)
C121 C120 C124 122.5(3)
C120 C121 H121 118.8
C120 C121 C122 122.4(3)
C122 C121 H121 118.8
C117 C122 C123 121.1(2)
C121 C122 C117 118.3(3)
C121 C122 C123 120.6(3)
C122 C123 H12D 109.5
C122 C123 H12E 109.5
C122 C123 H12F 109.5
H12D C123 H12E 109.5
H12D C123 H12F 109.5
H12E C123 H12F 109.5
C120 C124 H12G 109.5
C120 C124 H12H 109.5
C120 C124 H12I 109.5
H12G C124 H12H 109.5
H12G C124 H12I 109.5
H12H C124 H12I 109.5
C118 C125 H12J 109.5
C118 C125 H12K 109.5
C118 C125 H12L 109.5
H12J C125 H12K 109.5
H12J C125 H12L 109.5
H12K C125 H12L 109.5
N7 C126 H126 125.8
C127 C126 N7 108.5(2)
C127 C126 H126 125.8
N8 C127 H127 125.7
C126 C127 N8 108.6(2)
C126 C127 H127 125.7
C129 C128 N8 120.1(2)
C129 C128 C133 121.2(2)
C133 C128 N8 118.6(2)
C128 C129 C130 118.3(3)
C128 C129 C136 120.4(2)
C130 C129 C136 121.3(3)
C129 C130 H130 119.0
C131 C130 C129 122.0(3)
C131 C130 H130 119.0
C130 C131 C132 118.8(2)
C130 C131 C135 122.0(3)
C132 C131 C135 119.1(3)
C131 C132 H132 119.2
C131 C132 C133 121.6(3)
C133 C132 H132 119.2
C128 C133 C134 121.7(2)
C132 C133 C128 118.0(2)
C132 C133 C134 120.3(3)
C133 C134 H13D 109.5
C133 C134 H13E 109.5
C133 C134 H13F 109.5
H13D C134 H13E 109.5
H13D C134 H13F 109.5
H13E C134 H13F 109.5
C131 C135 H13G 109.5
C131 C135 H13H 109.5
C131 C135 H13I 109.5
H13G C135 H13H 109.5
H13G C135 H13I 109.5
H13H C135 H13I 109.5
C129 C136 H13J 109.5
C129 C136 H13K 109.5
C129 C136 H13L 109.5
H13J C136 H13K 109.5
H13J C136 H13L 109.5
H13K C136 H13L 109.5
C140 O5 C146 117.4(2)
C137 N9 C151 128.8(2)
C137 N9 C160 109.6(2)
C160 N9 C151 121.4(2)
C137 N10 C162 125.3(2)
C161 N10 C137 109.4(2)
C161 N10 C162 118.4(2)
N9 C137 N10 104.0(2)
C138 C137 N9 129.0(2)
C138 C137 N10 127.0(2)
C137 C138 C139 124.7(2)
C137 C138 C145 122.7(2)
C145 C138 C139 112.5(2)
C138 C139 H139 118.9
C140 C139 C138 122.1(2)
C140 C139 H139 118.9
O5 C140 C141 109.7(2)
C139 C140 O5 122.6(2)
C139 C140 C141 127.7(2)
C140 C141 C142 108.2(2)
C140 C141 C143 108.6(2)
C140 C141 C144 111.8(2)
C142 C141 C143 109.7(3)
C144 C141 C142 109.5(3)
C144 C141 C143 108.9(3)
C141 C142 H14D 109.5
C141 C142 H14E 109.5
C141 C142 H14F 109.5
H14D C142 H14E 109.5
H14D C142 H14F 109.5
H14E C142 H14F 109.5
C141 C143 H14G 109.5
C141 C143 H14H 109.5
C141 C143 H14I 109.5
H14G C143 H14H 109.5
H14G C143 H14I 109.5
H14H C143 H14I 109.5
C141 C144 H14J 109.5
C141 C144 H14K 109.5
C141 C144 H14L 109.5
H14J C144 H14K 109.5
H14J C144 H14L 109.5
H14K C144 H14L 109.5
C138 C145 H145 118.4
C146 C145 C138 123.1(2)
C146 C145 H145 118.4
O5 C146 C147 109.6(2)
C145 C146 O5 122.0(2)
C145 C146 C147 128.4(2)
C146 C147 C148 109.5(3)
C146 C147 C149 110.7(3)
C146 C147 C150 109.2(3)
C149 C147 C148 107.7(4)
C149 C147 C150 110.5(3)
C150 C147 C148 109.3(3)
C147 C148 H14M 109.5
C147 C148 H14N 109.5
C147 C148 H14O 109.5
H14M C148 H14N 109.5
H14M C148 H14O 109.5
H14N C148 H14O 109.5
C147 C149 H14P 109.5
C147 C149 H14Q 109.5
C147 C149 H14R 109.5
H14P C149 H14Q 109.5
H14P C149 H14R 109.5
H14Q C149 H14R 109.5
C147 C150 H15A 109.5
C147 C150 H15B 109.5
C147 C150 H15C 109.5
H15A C150 H15B 109.5
H15A C150 H15C 109.5
H15B C150 H15C 109.5
C152 C151 N9 119.6(2)
C152 C151 C156 121.7(2)
C156 C151 N9 118.6(2)
C151 C152 C159 120.8(3)
C153 C152 C151 118.7(3)
C153 C152 C159 120.5(3)
C152 C153 H153 119.1
C152 C153 C154 121.8(3)
C154 C153 H153 119.1
C153 C154 C155 118.5(3)
C153 C154 C158 120.8(3)
C155 C154 C158 120.7(3)
C154 C155 H155 119.4
C156 C155 C154 121.1(3)
C156 C155 H155 119.4
C151 C156 C157 120.9(2)
C155 C156 C151 118.2(3)
C155 C156 C157 120.9(3)
C156 C157 H15D 109.5
C156 C157 H15E 109.5
C156 C157 H15F 109.5
H15D C157 H15E 109.5
H15D C157 H15F 109.5
H15E C157 H15F 109.5
C154 C158 H15G 109.5
C154 C158 H15H 109.5
C154 C158 H15I 109.5
H15G C158 H15H 109.5
H15G C158 H15I 109.5
H15H C158 H15I 109.5
C152 C159 H15J 109.5
C152 C159 H15K 109.5
C152 C159 H15L 109.5
H15J C159 H15K 109.5
H15J C159 H15L 109.5
H15K C159 H15L 109.5
N9 C160 H160 125.7
C161 C160 N9 108.6(3)
C161 C160 H160 125.7
N10 C161 H161 125.8
C160 C161 N10 108.3(2)
C160 C161 H161 125.8
C163 C162 N10 119.3(2)
C163 C162 C167 122.4(2)
C167 C162 N10 118.2(2)
C162 C163 C170 120.8(2)
C164 C163 C162 117.8(3)
C164 C163 C170 121.3(2)
C163 C164 H164 119.3
C163 C164 C165 121.4(3)
C165 C164 H164 119.3
C164 C165 C169 119.8(3)
C166 C165 C164 118.4(2)
C166 C165 C169 121.8(3)
C165 C166 H166 118.5
C165 C166 C167 122.9(3)
C167 C166 H166 118.5
C162 C167 C168 121.7(2)
C166 C167 C162 117.1(2)
C166 C167 C168 121.2(2)
C167 C168 H16A 109.5
C167 C168 H16B 109.5
C167 C168 H16C 109.5
H16A C168 H16B 109.5
H16A C168 H16C 109.5
H16B C168 H16C 109.5
C165 C169 H16D 109.5
C165 C169 H16E 109.5
C165 C169 H16F 109.5
H16D C169 H16E 109.5
H16D C169 H16F 109.5
H16E C169 H16F 109.5
C163 C170 H17A 109.5
C163 C170 H17B 109.5
C163 C170 H17C 109.5
H17A C170 H17B 109.5
H17A C170 H17C 109.5
H17B C170 H17C 109.5
C174 O6 C180 117.4(2)
C171 N11 C185 125.6(2)
C194 N11 C171 108.4(2)
C194 N11 C185 118.2(2)
C171 N12 C196 128.5(2)
C195 N12 C171 109.6(2)
C195 N12 C196 121.8(2)
N12 C171 N11 104.5(2)
C172 C171 N11 126.0(2)
C172 C171 N12 129.4(2)
C171 C172 C173 122.3(2)
C171 C172 C179 124.6(2)
C173 C172 C179 113.0(2)
C172 C173 H173 118.8
C174 C173 C172 122.4(2)
C174 C173 H173 118.8
O6 C174 C175 110.4(2)
C173 C174 O6 121.8(2)
C173 C174 C175 127.8(2)
C174 C175 C176 110.2(2)
C174 C175 C177 111.9(2)
C174 C175 C178 108.4(2)
C176 C175 C178 107.4(3)
C177 C175 C176 108.6(3)
C177 C175 C178 110.2(2)
C175 C176 H17D 109.5
C175 C176 H17E 109.5
C175 C176 H17F 109.5
H17D C176 H17E 109.5
H17D C176 H17F 109.5
H17E C176 H17F 109.5
C175 C177 H17G 109.5
C175 C177 H17H 109.5
C175 C177 H17I 109.5
H17G C177 H17H 109.5
H17G C177 H17I 109.5
H17H C177 H17I 109.5
C175 C178 H17J 109.5
C175 C178 H17K 109.5
C175 C178 H17L 109.5
H17J C178 H17K 109.5
H17J C178 H17L 109.5
H17K C178 H17L 109.5
C172 C179 H179 118.8
C180 C179 C172 122.4(2)
C180 C179 H179 118.8
O6 C180 C181 108.9(2)
C179 C180 O6 122.5(2)
C179 C180 C181 128.5(2)
C180 C181 C182 110.5(2)
C180 C181 C183 108.9(2)
C180 C181 C184 108.7(2)
C182 C181 C183 109.6(3)
C182 C181 C184 109.5(3)
C184 C181 C183 109.6(3)
C181 C182 H18A 109.5
C181 C182 H18B 109.5
C181 C182 H18C 109.5
H18A C182 H18B 109.5
H18A C182 H18C 109.5
H18B C182 H18C 109.5
C181 C183 H18D 109.5
C181 C183 H18E 109.5
C181 C183 H18F 109.5
H18D C183 H18E 109.5
H18D C183 H18F 109.5
H18E C183 H18F 109.5
C181 C184 H18G 109.5
C181 C184 H18H 109.5
C181 C184 H18I 109.5
H18G C184 H18H 109.5
H18G C184 H18I 109.5
H18H C184 H18I 109.5
C186 C185 N11 118.8(2)
C190 C185 N11 119.8(2)
C190 C185 C186 121.2(2)
C185 C186 C193 121.4(2)
C187 C186 C185 117.9(2)
C187 C186 C193 120.7(2)
C186 C187 H187 118.8
C186 C187 C188 122.3(3)
C188 C187 H187 118.8
C187 C188 C192 120.3(3)
C189 C188 C187 117.8(2)
C189 C188 C192 121.8(3)
C188 C189 H189 118.7
C188 C189 C190 122.7(3)
C190 C189 H189 118.7
C185 C190 C191 120.3(2)
C189 C190 C185 118.1(2)
C189 C190 C191 121.7(2)
C190 C191 H19A 109.5
C190 C191 H19B 109.5
C190 C191 H19C 109.5
H19A C191 H19B 109.5
H19A C191 H19C 109.5
H19B C191 H19C 109.5
C188 C192 H19D 109.5
C188 C192 H19E 109.5
C188 C192 H19F 109.5
H19D C192 H19E 109.5
H19D C192 H19F 109.5
H19E C192 H19F 109.5
C186 C193 H19G 109.5
C186 C193 H19H 109.5
C186 C193 H19I 109.5
H19G C193 H19H 109.5
H19G C193 H19I 109.5
H19H C193 H19I 109.5
N11 C194 H194 125.6
C195 C194 N11 108.9(2)
C195 C194 H194 125.6
N12 C195 H195 125.7
C194 C195 N12 108.6(3)
C194 C195 H195 125.7
C197 C196 N12 120.2(2)
C197 C196 C201 121.2(2)
C201 C196 N12 118.5(2)
C196 C197 C198 118.4(3)
C196 C197 C204 120.7(3)
C198 C197 C204 120.9(3)
C197 C198 H198 119.1
C199 C198 C197 121.8(3)
C199 C198 H198 119.1
C198 C199 C200 118.7(3)
C198 C199 C203 121.3(3)
C200 C199 C203 120.0(3)
C199 C200 H200 118.9
C199 C200 C201 122.2(3)
C201 C200 H200 118.9
C196 C201 C202 121.3(2)
C200 C201 C196 117.6(3)
C200 C201 C202 121.1(3)
C201 C202 H20A 109.5
C201 C202 H20B 109.5
C201 C202 H20C 109.5
H20A C202 H20B 109.5
H20A C202 H20C 109.5
H20B C202 H20C 109.5
C199 C203 H20D 109.5
C199 C203 H20E 109.5
C199 C203 H20F 109.5
H20D C203 H20E 109.5
H20D C203 H20F 109.5
H20E C203 H20F 109.5
C197 C204 H20G 109.5
C197 C204 H20H 109.5
C197 C204 H20I 109.5
H20G C204 H20H 109.5
H20G C204 H20I 109.5
H20H C204 H20I 109.5

loop_
_geom_bond_atom_site_label_1
_geom_bond_atom_site_label_2
_geom_bond_distance
O1 C4 1.380(4)
O1 C10 1.393(4)
N1 C1 1.394(3)
N1 C15 1.421(4)
N1 C24 1.407(4)
N2 C1 1.416(3)
N2 C25 1.405(4)
N2 C26 1.445(3)
C1 C2 1.372(4)
C2 C3 1.458(4)
C2 C9 1.449(4)
C3 H3 0.9500
C3 C4 1.356(4)
C4 C5 1.507(4)
C5 C6 1.533(4)
C5 C7 1.530(5)
C5 C8 1.539(5)
C6 H6A 0.9800
C6 H6B 0.9800
C6 H6C 0.9800
C7 H7A 0.9800
C7 H7B 0.9800
C7 H7C 0.9800
C8 H8A 0.9800
C8 H8B 0.9800
C8 H8C 0.9800
C9 H9 0.9500
C9 C10 1.346(4)
C10 C11 1.510(4)
C11 C12 1.533(5)
C11 C13 1.536(5)
C11 C14 1.543(5)
C12 H12A 0.9800
C12 H12B 0.9800
C12 H12C 0.9800
C13 H13A 0.9800
C13 H13B 0.9800
C13 H13C 0.9800
C14 H14A 0.9800
C14 H14B 0.9800
C14 H14C 0.9800
C15 C16 1.398(4)
C15 C20 1.406(4)
C16 C17 1.371(4)
C16 C23 1.516(4)
C17 H17 0.9500
C17 C18 1.383(5)
C18 C19 1.422(4)
C18 C22 1.503(5)
C19 H19 0.9500
C19 C20 1.383(4)
C20 C21 1.485(4)
C21 H21A 0.9800
C21 H21B 0.9800
C21 H21C 0.9800
C22 H22A 0.9800
C22 H22B 0.9800
C22 H22C 0.9800
C23 H23A 0.9800
C23 H23B 0.9800
C23 H23C 0.9800
C24 H24 0.9500
C24 C25 1.313(4)
C25 H25 0.9500
C26 C27 1.399(4)
C26 C31 1.388(4)
C27 C28 1.402(4)
C27 C34 1.491(5)
C28 H28 0.9500
C28 C29 1.389(5)
C29 C30 1.388(5)
C29 C33 1.525(5)
C30 H30 0.9500
C30 C31 1.394(4)
C31 C32 1.507(4)
C32 H32A 0.9800
C32 H32B 0.9800
C32 H32C 0.9800
C33 H33A 0.9800
C33 H33B 0.9800
C33 H33C 0.9800
C34 H34A 0.9800
C34 H34B 0.9800
C34 H34C 0.9800
O2 C38 1.384(3)
O2 C44 1.388(3)
N3 C35 1.414(3)
N3 C49 1.430(3)
N3 C58 1.414(4)
N4 C35 1.409(3)
N4 C59 1.400(4)
N4 C60 1.417(3)
C35 C36 1.384(3)
C36 C37 1.444(4)
C36 C43 1.458(3)
C37 H37 0.9500
C37 C38 1.347(4)
C38 C39 1.492(4)
C39 C40 1.532(5)
C39 C41 1.523(5)
C39 C42 1.531(5)
C40 H40A 0.9800
C40 H40B 0.9800
C40 H40C 0.9800
C41 H41A 0.9800
C41 H41B 0.9800
C41 H41C 0.9800
C42 H42A 0.9800
C42 H42B 0.9800
C42 H42C 0.9800
C43 H43 0.9500
C43 C44 1.328(4)
C44 C45 1.516(4)
C45 C46 1.519(5)
C45 C47 1.551(5)
C45 C48 1.536(4)
C46 H46A 0.9800
C46 H46B 0.9800
C46 H46C 0.9800
C47 H47A 0.9800
C47 H47B 0.9800
C47 H47C 0.9800
C48 H48A 0.9800
C48 H48B 0.9800
C48 H48C 0.9800
C49 C50 1.384(4)
C49 C54 1.416(3)
C50 C51 1.395(4)
C50 C57 1.498(4)
C51 H51 0.9500
C51 C52 1.399(5)
C52 C53 1.360(5)
C52 C56 1.500(4)
C53 H53 0.9500
C53 C54 1.393(4)
C54 C55 1.490(4)
C55 H55A 0.9800
C55 H55B 0.9800
C55 H55C 0.9800
C56 H56A 0.9800
C56 H56B 0.9800
C56 H56C 0.9800
C57 H57A 0.9800
C57 H57B 0.9800
C57 H57C 0.9800
C58 H58 0.9500
C58 C59 1.325(4)
C59 H59 0.9500
C60 C61 1.391(4)
C60 C65 1.417(4)
C61 C62 1.389(4)
C61 C68 1.519(4)
C62 H62 0.9500
C62 C63 1.381(4)
C63 C64 1.378(5)
C63 C67 1.505(4)
C64 H64 0.9500
C64 C65 1.386(4)
C65 C66 1.495(4)
C66 H66A 0.9800
C66 H66B 0.9800
C66 H66C 0.9800
C67 H67A 0.9800
C67 H67B 0.9800
C67 H67C 0.9800
C68 H68A 0.9800
C68 H68B 0.9800
C68 H68C 0.9800
O3 C72 1.388(3)
O3 C78 1.389(3)
N5 C69 1.401(3)
N5 C83 1.429(3)
N5 C92 1.394(4)
N6 C69 1.417(3)
N6 C93 1.403(4)
N6 C94 1.446(3)
C69 C70 1.359(4)
C70 C71 1.463(3)
C70 C77 1.466(3)
C71 H71 0.9500
C71 C72 1.346(3)
C72 C73 1.507(4)
C73 C74 1.539(4)
C73 C75 1.534(4)
C73 C76 1.528(5)
C74 H74A 0.9800
C74 H74B 0.9800
C74 H74C 0.9800
C75 H75A 0.9800
C75 H75B 0.9800
C75 H75C 0.9800
C76 H76A 0.9800
C76 H76B 0.9800
C76 H76C 0.9800
C77 H77 0.9500
C77 C78 1.325(4)
C78 C79 1.522(4)
C79 C80 1.530(4)
C79 C81 1.522(4)
C79 C82 1.537(5)
C80 H80A 0.9800
C80 H80B 0.9800
C80 H80C 0.9800
C81 H81A 0.9800
C81 H81B 0.9800
C81 H81C 0.9800
C82 H82A 0.9800
C82 H82B 0.9800
C82 H82C 0.9800
C83 C84 1.388(4)
C83 C88 1.409(3)
C84 C85 1.394(3)
C84 C91 1.511(4)
C85 H85 0.9500
C85 C86 1.400(4)
C86 C87 1.400(4)
C86 C90 1.509(4)
C87 H87 0.9500
C87 C88 1.393(4)
C88 C89 1.476(4)
C89 H89A 0.9800
C89 H89B 0.9800
C89 H89C 0.9800
C90 H90A 0.9800
C90 H90B 0.9800
C90 H90C 0.9800
C91 H91A 0.9800
C91 H91B 0.9800
C91 H91C 0.9800
C92 H92 0.9500
C92 C93 1.336(4)
C93 H93 0.9500
C94 C95 1.388(3)
C94 C99 1.392(3)
C95 C96 1.392(4)
C95 C102 1.494(4)
C96 H96 0.9500
C96 C97 1.403(4)
C97 C98 1.377(4)
C97 C101 1.516(4)
C98 H98 0.9500
C98 C99 1.400(3)
C99 C100 1.497(4)
C100 H10A 0.9800
C100 H10B 0.9800
C100 H10C 0.9800
C101 H10D 0.9800
C101 H10E 0.9800
C101 H10F 0.9800
C102 H10G 0.9800
C102 H10H 0.9800
C102 H10I 0.9800
O4 C106 1.380(3)
O4 C112 1.393(3)
N7 C103 1.415(3)
N7 C117 1.431(3)
N7 C126 1.410(4)
N8 C103 1.417(3)
N8 C127 1.388(4)
N8 C128 1.420(3)
C103 C104 1.371(3)
C104 C105 1.458(3)
C104 C111 1.465(3)
C105 H105 0.9500
C105 C106 1.328(4)
C106 C107 1.511(4)
C107 C108 1.532(5)
C107 C109 1.513(5)
C107 C110 1.523(5)
C108 H10J 0.9800
C108 H10K 0.9800
C108 H10L 0.9800
C109 H10M 0.9800
C109 H10N 0.9800
C109 H10O 0.9800
C110 H11A 0.9800
C110 H11B 0.9800
C110 H11C 0.9800
C111 H111 0.9500
C111 C112 1.322(4)
C112 C113 1.516(4)
C113 C114 1.536(4)
C113 C115 1.534(4)
C113 C116 1.533(4)
C114 H11D 0.9800
C114 H11E 0.9800
C114 H11F 0.9800
C115 H11G 0.9800
C115 H11H 0.9800
C115 H11I 0.9800
C116 H11J 0.9800
C116 H11K 0.9800
C116 H11L 0.9800
C117 C118 1.395(4)
C117 C122 1.408(4)
C118 C119 1.400(4)
C118 C125 1.498(4)
C119 H119 0.9500
C119 C120 1.401(4)
C120 C121 1.379(5)
C120 C124 1.499(4)
C121 H121 0.9500
C121 C122 1.388(4)
C122 C123 1.498(4)
C123 H12D 0.9800
C123 H12E 0.9800
C123 H12F 0.9800
C124 H12G 0.9800
C124 H12H 0.9800
C124 H12I 0.9800
C125 H12J 0.9800
C125 H12K 0.9800
C125 H12L 0.9800
C126 H126 0.9500
C126 C127 1.339(4)
C127 H127 0.9500
C128 C129 1.398(4)
C128 C133 1.403(4)
C129 C130 1.401(4)
C129 C136 1.508(4)
C130 H130 0.9500
C130 C131 1.368(4)
C131 C132 1.396(4)
C131 C135 1.505(4)
C132 H132 0.9500
C132 C133 1.399(4)
C133 C134 1.504(4)
C134 H13D 0.9800
C134 H13E 0.9800
C134 H13F 0.9800
C135 H13G 0.9800
C135 H13H 0.9800
C135 H13I 0.9800
C136 H13J 0.9800
C136 H13K 0.9800
C136 H13L 0.9800
O5 C140 1.384(3)
O5 C146 1.388(3)
N9 C137 1.395(3)
N9 C151 1.435(3)
N9 C160 1.401(4)
N10 C137 1.411(3)
N10 C161 1.399(4)
N10 C162 1.447(3)
C137 C138 1.365(3)
C138 C139 1.456(3)
C138 C145 1.455(3)
C139 H139 0.9500
C139 C140 1.348(3)
C140 C141 1.508(4)
C141 C142 1.536(4)
C141 C143 1.542(4)
C141 C144 1.525(4)
C142 H14D 0.9800
C142 H14E 0.9800
C142 H14F 0.9800
C143 H14G 0.9800
C143 H14H 0.9800
C143 H14I 0.9800
C144 H14J 0.9800
C144 H14K 0.9800
C144 H14L 0.9800
C145 H145 0.9500
C145 C146 1.338(4)
C146 C147 1.509(4)
C147 C148 1.541(5)
C147 C149 1.528(5)
C147 C150 1.541(5)
C148 H14M 0.9800
C148 H14N 0.9800
C148 H14O 0.9800
C149 H14P 0.9800
C149 H14Q 0.9800
C149 H14R 0.9800
C150 H15A 0.9800
C150 H15B 0.9800
C150 H15C 0.9800
C151 C152 1.390(4)
C151 C156 1.404(4)
C152 C153 1.382(4)
C152 C159 1.513(4)
C153 H153 0.9500
C153 C154 1.386(4)
C154 C155 1.413(4)
C154 C158 1.513(4)
C155 H155 0.9500
C155 C156 1.386(4)
C156 C157 1.487(4)
C157 H15D 0.9800
C157 H15E 0.9800
C157 H15F 0.9800
C158 H15G 0.9800
C158 H15H 0.9800
C158 H15I 0.9800
C159 H15J 0.9800
C159 H15K 0.9800
C159 H15L 0.9800
C160 H160 0.9500
C160 C161 1.323(4)
C161 H161 0.9500
C162 C163 1.398(4)
C162 C167 1.399(3)
C163 C164 1.394(4)
C163 C170 1.503(4)
C164 H164 0.9500
C164 C165 1.404(4)
C165 C166 1.374(4)
C165 C169 1.522(4)
C166 H166 0.9500
C166 C167 1.391(3)
C167 C168 1.499(4)
C168 H16A 0.9800
C168 H16B 0.9800
C168 H16C 0.9800
C169 H16D 0.9800
C169 H16E 0.9800
C169 H16F 0.9800
C170 H17A 0.9800
C170 H17B 0.9800
C170 H17C 0.9800
O6 C174 1.392(3)
O6 C180 1.395(3)
N11 C171 1.415(3)
N11 C185 1.427(3)
N11 C194 1.413(3)
N12 C171 1.410(3)
N12 C195 1.393(4)
N12 C196 1.432(3)
C171 C172 1.374(3)
C172 C173 1.454(3)
C172 C179 1.460(3)
C173 H173 0.9500
C173 C174 1.340(4)
C174 C175 1.504(4)
C175 C176 1.539(4)
C175 C177 1.526(4)
C175 C178 1.545(4)
C176 H17D 0.9800
C176 H17E 0.9800
C176 H17F 0.9800
C177 H17G 0.9800
C177 H17H 0.9800
C177 H17I 0.9800
C178 H17J 0.9800
C178 H17K 0.9800
C178 H17L 0.9800
C179 H179 0.9500
C179 C180 1.321(4)
C180 C181 1.517(4)
C181 C182 1.525(4)
C181 C183 1.539(5)
C181 C184 1.528(4)
C182 H18A 0.9800
C182 H18B 0.9800
C182 H18C 0.9800
C183 H18D 0.9800
C183 H18E 0.9800
C183 H18F 0.9800
C184 H18G 0.9800
C184 H18H 0.9800
C184 H18I 0.9800
C185 C186 1.409(3)
C185 C190 1.406(3)
C186 C187 1.389(3)
C186 C193 1.494(4)
C187 H187 0.9500
C187 C188 1.398(4)
C188 C189 1.386(4)
C188 C192 1.493(4)
C189 H189 0.9500
C189 C190 1.386(4)
C190 C191 1.514(4)
C191 H19A 0.9800
C191 H19B 0.9800
C191 H19C 0.9800
C192 H19D 0.9800
C192 H19E 0.9800
C192 H19F 0.9800
C193 H19G 0.9800
C193 H19H 0.9800
C193 H19I 0.9800
C194 H194 0.9500
C194 C195 1.332(4)
C195 H195 0.9500
C196 C197 1.385(4)
C196 C201 1.408(4)
C197 C198 1.399(4)
C197 C204 1.520(4)
C198 H198 0.9500
C198 C199 1.371(5)
C199 C200 1.379(4)
C199 C203 1.513(4)
C200 H200 0.9500
C200 C201 1.393(4)
C201 C202 1.489(4)
C202 H20A 0.9800
C202 H20B 0.9800
C202 H20C 0.9800
C203 H20D 0.9800
C203 H20E 0.9800
C203 H20F 0.9800
C204 H20G 0.9800
C204 H20H 0.9800
C204 H20I 0.9800

loop_
_twin_individual_id
_twin_individual_mass_fraction_refined
1 0.4(13)
2 0.6(13)
